data_4319829
loop_
_publ_author_name
'James E. Redman'
'Neil Feeder'
'Simon J. Teat'
'Jeremy K. M. Sanders'

_publ_contact_author
;
  Jeremy K. M. Sanders
  University Chemical Laboratory
  University of Cambridge
  Lensfield Road
  Cambridge, CB2 1EW
  UK
;
_publ_contact_author_email jkms@cam.ac.uk
_publ_contact_author_fax 44(1223)336017
_publ_contact_author_phone 44(1223)336411
_publ_section_title
;
 Coordination Chemistry of Rh(III) Porphyrins: Complexes with Hydrazine,
 Disulfide, and Diselenide Bridging Ligands
;
_journal_name_full 'Inorganic Chemistry'
_journal_page_first 3217
_journal_page_last 3221
_journal_paper_doi 10.1021/ic0011314
_journal_volume 40
_journal_year 2001
_chemical_formula_moiety 'C120 H156 I2 N10 Rh2'
_chemical_formula_sum 'C120 H156 I2 N10 Rh2'
_chemical_formula_weight 2198.17
_chemical_name_systematic
; 
 ? 
;
_space_group_IT_number 2
_symmetry_cell_setting triclinic
_symmetry_space_group_name_Hall '-P 1'
_symmetry_space_group_name_H-M 'P -1'
_atom_sites_solution_hydrogens geom
_atom_sites_solution_primary direct
_atom_sites_solution_secondary difmap
_audit_creation_method SHELXL-97
_cell_angle_alpha 72.554(2)
_cell_angle_beta 87.348(2)
_cell_angle_gamma 67.114(2)
_cell_formula_units_Z 2
_cell_length_a 16.2361(13)
_cell_length_b 18.6695(15)
_cell_length_c 20.6876(16)
_cell_measurement_reflns_used 21216
_cell_measurement_temperature 150(2)
_cell_measurement_theta_max 29.50
_cell_measurement_theta_min 3.02
_cell_volume 5493.8(8)
_computing_cell_refinement 'LSCELL (CLEGG, 1997)'
_computing_data_collection 'Bruker SMART'
_computing_data_reduction 'Bruker SAINT'
_computing_molecular_graphics 'XP (Sheldrick, 1996)'
_computing_publication_material 'SHELXL-97 (Sheldrick, 1997)'
_computing_structure_refinement 'SHELXL-97 (Sheldrick, 1997)'
_computing_structure_solution 'SHELXS-97 (Sheldrick, 1990)'
_diffrn_ambient_temperature 150(2)
_diffrn_detector_area_resol_mean 8.192
_diffrn_measured_fraction_theta_full 0.975
_diffrn_measured_fraction_theta_max 0.975
_diffrn_measurement_device_type 'Bruker SMART CCD'
_diffrn_measurement_method 'Thin slice, \w-scans'
_diffrn_radiation_monochromator 'Silicon 111'
_diffrn_radiation_source 'Daresbury SRS, Station 9.8'
_diffrn_radiation_type Synchrotron
_diffrn_radiation_wavelength 0.6884
_diffrn_reflns_av_R_equivalents 0.0764
_diffrn_reflns_av_sigmaI/netI 0.1339
_diffrn_reflns_limit_h_max 18
_diffrn_reflns_limit_h_min -18
_diffrn_reflns_limit_k_max 20
_diffrn_reflns_limit_k_min -20
_diffrn_reflns_limit_l_max 22
_diffrn_reflns_limit_l_min -22
_diffrn_reflns_number 29031
_diffrn_reflns_theta_full 22.50
_diffrn_reflns_theta_max 22.50
_diffrn_reflns_theta_min 1.87
_exptl_absorpt_coefficient_mu 0.914
_exptl_absorpt_correction_T_max 0.9819
_exptl_absorpt_correction_T_min 0.9222
_exptl_absorpt_correction_type multiscans
_exptl_crystal_colour red
_exptl_crystal_density_diffrn 1.329
_exptl_crystal_density_method 'not measured'
_exptl_crystal_description block
_exptl_crystal_F_000 2284
_exptl_crystal_size_max 0.09
_exptl_crystal_size_mid 0.04
_exptl_crystal_size_min 0.02
_refine_diff_density_max 1.659
_refine_diff_density_min -1.487
_refine_diff_density_rms 0.156
_refine_ls_extinction_method none
_refine_ls_goodness_of_fit_ref 1.065
_refine_ls_hydrogen_treatment mixed
_refine_ls_matrix_type full
_refine_ls_number_parameters 555
_refine_ls_number_reflns 15410
_refine_ls_number_restraints 81
_refine_ls_restrained_S_all 1.064
_refine_ls_R_factor_all 0.1358
_refine_ls_R_factor_gt 0.0895
_refine_ls_shift/su_max 0.167
_refine_ls_shift/su_mean 0.004
_refine_ls_structure_factor_coef Fsqd
_refine_ls_weighting_details 'calc w=1/[\s^2^(Fo^2^)+(0.1031P)^2^+21.2022P] where P=(Fo^2^+2Fc^2^)/3'
_refine_ls_weighting_scheme calc
_refine_ls_wR_factor_gt 0.2170
_refine_ls_wR_factor_ref 0.2322
_reflns_number_gt 9500
_reflns_number_total 15410
_reflns_threshold_expression >2sigma(I)
_cod_data_source_file ic0011314_5.cif
_cod_data_source_block js9942
_cod_depositor_comments
;
The following automatic conversions were performed:

'_symmetry_cell_setting' value 'Triclinic' changed to 'triclinic'
according to the built-in table from CIF Core dictionary named
'cif_core.dic' version 2.4.1 from 2010-06-29.

Automatic conversion script
Id: cif_fix_values 1646 2011-03-28 12:23:43Z adriana 
;
_cod_database_code 4319829

loop_
_symmetry_equiv_pos_as_xyz
'x, y, z'
'-x, -y, -z'

loop_
_atom_site_label
_atom_site_type_symbol
_atom_site_fract_x
_atom_site_fract_y
_atom_site_fract_z
_atom_site_U_iso_or_equiv
_atom_site_adp_type
_atom_site_occupancy
_atom_site_symmetry_multiplicity
_atom_site_calc_flag
_atom_site_refinement_flags
_atom_site_disorder_assembly
_atom_site_disorder_group
I1_1 I -0.95385(5) 0.26094(5) -0.01317(4) 0.0293(2) Uani 1 1 d . . .
Rh1_1 Rh -0.93848(5) 0.24888(5) 0.11568(4) 0.0150(2) Uani 1 1 d . . .
N1_1 N -0.8587(6) 0.3139(5) 0.0971(4) 0.019(2) Uiso 1 1 d . . .
N2_1 N -0.8235(6) 0.1465(5) 0.1316(4) 0.0151(19) Uiso 1 1 d . A .
N3_1 N -1.0166(6) 0.1833(5) 0.1378(4) 0.0160(19) Uiso 1 1 d . A .
N4_1 N -1.0521(6) 0.3510(5) 0.1068(4) 0.0174(19) Uiso 1 1 d . A .
C1_1 C -0.9772(7) 0.4460(6) 0.0885(5) 0.015(2) Uiso 1 1 d . A .
H1_1 H -0.9887 0.5020 0.0804 0.018 Uiso 1 1 calc R . .
C2_1 C -0.8906(7) 0.3962(6) 0.0876(5) 0.014(2) Uiso 1 1 d . . .
C3_1 C -0.8169(8) 0.4222(7) 0.0748(6) 0.023(3) Uiso 1 1 d . . .
C4_1 C -0.7430(7) 0.3582(7) 0.0746(5) 0.020(2) Uiso 1 1 d . . .
C5_1 C -0.7673(7) 0.2873(6) 0.0896(5) 0.016(2) Uiso 1 1 d . . .
C6_1 C -0.7111(7) 0.2055(7) 0.0995(5) 0.019(2) Uiso 1 1 d . . .
C7_1 C -0.7362(8) 0.1396(7) 0.1225(6) 0.025(3) Uiso 1 1 d . A .
C8_1 C -0.6776(9) 0.0530(8) 0.1446(7) 0.037(3) Uiso 1 1 d . . .
C9_1 C -0.7303(16) 0.0097(14) 0.1747(15) 0.019(6) Uiso 0.50 1 d P A 1
C9'_1 C -0.7310(18) 0.0094(16) 0.1486(16) 0.027(7) Uiso 0.50 1 d P A 2
C10_1 C -0.8214(9) 0.0698(8) 0.1549(6) 0.033(3) Uiso 1 1 d . . .
C11_1 C -0.8957(7) 0.0484(7) 0.1654(5) 0.020(2) Uiso 1 1 d . A .
H11_1 H -0.8837 -0.0083 0.1812 0.024 Uiso 1 1 calc R . .
C12_1 C -0.9836(7) 0.1010(7) 0.1552(6) 0.022(2) Uiso 1 1 d . . .
C13_1 C -1.0581(8) 0.0732(7) 0.1604(5) 0.022(2) Uiso 1 1 d . A .
C14_1 C -1.1336(8) 0.1413(7) 0.1458(6) 0.023(3) Uiso 1 1 d . . .
C15_1 C -1.1095(7) 0.2113(6) 0.1339(5) 0.017(2) Uiso 1 1 d . A .
C16_1 C -1.1652(8) 0.2915(7) 0.1246(6) 0.024(3) Uiso 1 1 d . . .
C17_1 C -1.1398(7) 0.3577(6) 0.1139(5) 0.015(2) Uiso 1 1 d . A .
C18_1 C -1.1962(8) 0.4417(7) 0.1096(6) 0.026(3) Uiso 1 1 d . . .
C19_1 C -1.1428(8) 0.4842(7) 0.1009(6) 0.026(3) Uiso 1 1 d . A .
C20_1 C -1.0518(7) 0.4254(6) 0.0999(5) 0.014(2) Uiso 1 1 d . . .
C21_1 C -0.6522(9) 0.3617(8) 0.0595(7) 0.037(3) Uiso 1 1 d . . .
H21A_1 H -0.6581 0.4185 0.0470 0.055 Uiso 1 1 calc R . .
H21B_1 H -0.6297 0.3397 0.0218 0.055 Uiso 1 1 calc R . .
H21C_1 H -0.6102 0.3292 0.1000 0.055 Uiso 1 1 calc R . .
C22_1 C -0.5761(11) 0.0115(11) 0.1434(9) 0.059(4) Uiso 1 1 d . A .
H22A_1 H -0.5583 -0.0478 0.1562 0.088 Uiso 1 1 calc R . .
H22B_1 H -0.5462 0.0245 0.1757 0.088 Uiso 1 1 calc R . .
H22C_1 H -0.5588 0.0311 0.0976 0.088 Uiso 1 1 calc R . .
C23_1 C -1.2270(8) 0.1400(8) 0.1410(6) 0.030(3) Uiso 1 1 d . A .
H23A_1 H -1.2209 0.0851 0.1429 0.045 Uiso 1 1 calc R . .
H23B_1 H -1.2598 0.1792 0.0980 0.045 Uiso 1 1 calc R . .
H23C_1 H -1.2600 0.1550 0.1790 0.045 Uiso 1 1 calc R . .
C24_1 C -1.2960(9) 0.4817(8) 0.1146(7) 0.033(3) Uiso 1 1 d . A .
H24A_1 H -1.3120 0.5382 0.1139 0.050 Uiso 1 1 calc R . .
H24B_1 H -1.3125 0.4515 0.1571 0.050 Uiso 1 1 calc R . .
H24C_1 H -1.3284 0.4812 0.0759 0.050 Uiso 1 1 calc R . .
C25_1 C -0.8256(9) 0.5076(8) 0.0708(6) 0.0377(11) Uiso 1 1 d D . .
H25A_1 H -0.7853 0.5239 0.0376 0.045 Uiso 1 1 calc R . .
H25B_1 H -0.8880 0.5470 0.0549 0.045 Uiso 1 1 calc R . .
C26_1 C -0.8014(11) 0.5098(7) 0.1400(6) 0.0570(15) Uiso 1 1 d D . .
H26A_1 H -0.8273 0.4769 0.1749 0.068 Uiso 1 1 calc R . .
H26B_1 H -0.7354 0.4831 0.1491 0.068 Uiso 1 1 calc R . .
C27_1 C -0.8322(12) 0.5929(8) 0.1485(7) 0.0711(19) Uiso 1 1 d D . .
H27A_1 H -0.8113 0.5871 0.1947 0.085 Uiso 1 1 calc R . .
H27B_1 H -0.8986 0.6172 0.1449 0.085 Uiso 1 1 calc R . .
C28_1 C -0.7996(14) 0.6510(8) 0.0970(9) 0.090(2) Uiso 1 1 d D . .
H28A_1 H -0.8197 0.6567 0.0507 0.108 Uiso 1 1 calc R . .
H28B_1 H -0.7332 0.6278 0.1011 0.108 Uiso 1 1 calc R . .
C29_1 C -0.8343(19) 0.7354(9) 0.1071(11) 0.121(3) Uiso 1 1 d D . .
H29A_1 H -0.9001 0.7551 0.1099 0.145 Uiso 1 1 calc R . .
H29B_1 H -0.8069 0.7309 0.1507 0.145 Uiso 1 1 calc R . .
C30_1 C -0.8130(19) 0.7967(11) 0.0497(12) 0.123(3) Uiso 1 1 d D . .
H30A_1 H -0.7481 0.7822 0.0516 0.185 Uiso 1 1 calc R . .
H30B_1 H -0.8437 0.8514 0.0544 0.185 Uiso 1 1 calc R . .
H30C_1 H -0.8332 0.7961 0.0061 0.185 Uiso 1 1 calc R . .
C31_1 C -0.7013(18) -0.0814(12) 0.2092(12) 0.0377(11) Uiso 0.50 1 d PD A 1
H31A_1 H -0.7480 -0.0902 0.2393 0.045 Uiso 0.50 1 calc PR A 1
H31B_1 H -0.6455 -0.1012 0.2384 0.045 Uiso 0.50 1 calc PR A 1
C32_1 C -0.685(2) -0.1334(11) 0.1620(10) 0.0570(15) Uiso 0.50 1 d PD A 1
H32A_1 H -0.7411 -0.1156 0.1337 0.068 Uiso 0.50 1 calc PR A 1
H32B_1 H -0.6389 -0.1246 0.1312 0.068 Uiso 0.50 1 calc PR A 1
C33_1 C -0.654(3) -0.2239(11) 0.2004(12) 0.0711(19) Uiso 0.50 1 d PD A 1
H33A_1 H -0.6090 -0.2383 0.2378 0.085 Uiso 0.50 1 calc PR A 1
H33B_1 H -0.7057 -0.2351 0.2209 0.085 Uiso 0.50 1 calc PR A 1
C34_1 C -0.613(3) -0.2774(12) 0.1551(14) 0.090(2) Uiso 0.50 1 d PD A 1
H34A_1 H -0.5604 -0.2675 0.1357 0.108 Uiso 0.50 1 calc PR A 1
H34B_1 H -0.6576 -0.2619 0.1169 0.108 Uiso 0.50 1 calc PR A 1
C35_1 C -0.585(4) -0.3680(13) 0.1930(17) 0.121(3) Uiso 0.50 1 d PD A 1
H35A_1 H -0.6371 -0.3779 0.2134 0.145 Uiso 0.50 1 calc PR A 1
H35B_1 H -0.5390 -0.3839 0.2305 0.145 Uiso 0.50 1 calc PR A 1
C36_1 C -0.546(4) -0.4208(17) 0.147(2) 0.123(3) Uiso 0.50 1 d PD A 1
H36A_1 H -0.5763 -0.4583 0.1516 0.185 Uiso 0.50 1 calc PR A 1
H36B_1 H -0.4817 -0.4523 0.1590 0.185 Uiso 0.50 1 calc PR A 1
H36C_1 H -0.5554 -0.3858 0.0993 0.185 Uiso 0.50 1 calc PR A 1
C31'_1 C -0.7089(19) -0.0768(12) 0.1591(10) 0.0377(11) Uiso 0.50 1 d PD A 2
H31C_1 H -0.6523 -0.0986 0.1380 0.045 Uiso 0.50 1 calc PR A 2
H31D_1 H -0.7565 -0.0813 0.1344 0.045 Uiso 0.50 1 calc PR A 2
C32'_1 C -0.698(2) -0.1312(12) 0.2324(10) 0.0570(15) Uiso 0.50 1 d PD A 2
H32C_1 H -0.6428 -0.1366 0.2555 0.068 Uiso 0.50 1 calc PR A 2
H32D_1 H -0.7496 -0.1054 0.2567 0.068 Uiso 0.50 1 calc PR A 2
C33'_1 C -0.692(3) -0.2156(13) 0.2357(10) 0.0711(19) Uiso 0.50 1 d PD A 2
H33C_1 H -0.7491 -0.2102 0.2152 0.085 Uiso 0.50 1 calc PR A 2
H33D_1 H -0.6433 -0.2395 0.2084 0.085 Uiso 0.50 1 calc PR A 2
C34'_1 C -0.675(3) -0.2732(15) 0.3076(11) 0.090(2) Uiso 0.50 1 d PD A 2
H34C_1 H -0.7234 -0.2492 0.3351 0.108 Uiso 0.50 1 calc PR A 2
H34D_1 H -0.6176 -0.2794 0.3280 0.108 Uiso 0.50 1 calc PR A 2
C35'_1 C -0.671(4) -0.3570(16) 0.3103(14) 0.121(3) Uiso 0.50 1 d PD A 2
H35C_1 H -0.7222 -0.3502 0.2818 0.145 Uiso 0.50 1 calc PR A 2
H35D_1 H -0.6150 -0.3857 0.2909 0.145 Uiso 0.50 1 calc PR A 2
C36'_1 C -0.672(4) -0.409(2) 0.3822(17) 0.123(3) Uiso 0.50 1 d PD A 2
H36D_1 H -0.6882 -0.3747 0.4124 0.185 Uiso 0.50 1 calc PR A 2
H36E_1 H -0.6126 -0.4527 0.3976 0.185 Uiso 0.50 1 calc PR A 2
H36F_1 H -0.7164 -0.4328 0.3830 0.185 Uiso 0.50 1 calc PR A 2
C37_1 C -1.0425(9) -0.0158(8) 0.1785(6) 0.0377(11) Uiso 1 1 d D . .
H37A_1 H -1.0995 -0.0216 0.1921 0.045 Uiso 1 1 calc R A .
H37B_1 H -0.9983 -0.0466 0.2185 0.045 Uiso 1 1 calc R . .
C38_1 C -1.0093(8) -0.0546(9) 0.1226(6) 0.0570(15) Uiso 1 1 d D A .
H38A_1 H -0.9570 -0.0425 0.1046 0.068 Uiso 1 1 calc R . .
H38B_1 H -0.9886 -0.1146 0.1424 0.068 Uiso 1 1 calc R . .
C39_1 C -1.0782(10) -0.0262(11) 0.0646(6) 0.0711(19) Uiso 1 1 d D . .
H39A_1 H -1.0474 -0.0431 0.0259 0.085 Uiso 1 1 calc R A .
H39B_1 H -1.1062 0.0342 0.0499 0.085 Uiso 1 1 calc R . .
C40_1 C -1.1516(11) -0.0586(13) 0.0809(8) 0.090(2) Uiso 1 1 d D A .
H40A_1 H -1.1819 -0.0431 0.1202 0.108 Uiso 1 1 calc R . .
H40B_1 H -1.1244 -0.1190 0.0938 0.108 Uiso 1 1 calc R . .
C41_1 C -1.2207(13) -0.0256(16) 0.0208(10) 0.121(3) Uiso 1 1 d D . .
H41A_1 H -1.2483 0.0347 0.0083 0.145 Uiso 1 1 calc R A .
H41B_1 H -1.1901 -0.0404 -0.0186 0.145 Uiso 1 1 calc R . .
C42_1 C -1.2941(14) -0.0583(17) 0.0357(12) 0.123(3) Uiso 1 1 d D A .
H42A_1 H -1.2677 -0.1177 0.0452 0.185 Uiso 1 1 calc R . .
H42B_1 H -1.3380 -0.0334 -0.0038 0.185 Uiso 1 1 calc R . .
H42C_1 H -1.3240 -0.0448 0.0753 0.185 Uiso 1 1 calc R . .
C43_1 C -1.1686(9) 0.5733(8) 0.0952(6) 0.0377(11) Uiso 1 1 d D . .
H43A_1 H -1.2312 0.6055 0.0752 0.045 Uiso 1 1 calc R A .
H43B_1 H -1.1291 0.5948 0.0647 0.045 Uiso 1 1 calc R . .
C44_1 C -1.1598(10) 0.5826(7) 0.1647(6) 0.0570(15) Uiso 1 1 d D A .
H44A_1 H -1.1911 0.5527 0.1969 0.068 Uiso 1 1 calc R . .
H44B_1 H -1.0956 0.5572 0.1812 0.068 Uiso 1 1 calc R . .
C45_1 C -1.1982(9) 0.6709(8) 0.1644(8) 0.0711(19) Uiso 1 1 d D . .
H45A_1 H -1.1793 0.7038 0.1242 0.085 Uiso 1 1 calc R A .
H45B_1 H -1.1729 0.6743 0.2055 0.085 Uiso 1 1 calc R . .
C46_1 C -1.2998(9) 0.7071(11) 0.1628(8) 0.090(2) Uiso 1 1 d D A .
H46A_1 H -1.3222 0.7663 0.1382 0.108 Uiso 1 1 calc R . .
H46B_1 H -1.3241 0.6817 0.1370 0.108 Uiso 1 1 calc R . .
C47_1 C -1.3346(11) 0.6953(17) 0.2324(8) 0.121(3) Uiso 1 1 d D . .
H47A_1 H -1.3073 0.7176 0.2592 0.145 Uiso 1 1 calc R A .
H47B_1 H -1.3156 0.6361 0.2559 0.145 Uiso 1 1 calc R . .
C48_1 C -1.4361(11) 0.7364(17) 0.2303(12) 0.123(3) Uiso 1 1 d D A .
H48A_1 H -1.4530 0.7911 0.2347 0.185 Uiso 1 1 calc R . .
H48B_1 H -1.4579 0.7038 0.2679 0.185 Uiso 1 1 calc R . .
H48C_1 H -1.4629 0.7409 0.1871 0.185 Uiso 1 1 calc R . .
C49_1 C -0.6157(8) 0.1868(7) 0.0864(6) 0.026(3) Uiso 1 1 d . . .
C50_1 C -0.5898(10) 0.1851(9) 0.0226(7) 0.042(3) Uiso 1 1 d . . .
H50_1 H -0.6335 0.1959 -0.0119 0.051 Uiso 1 1 calc R . .
C51_1 C -0.5003(12) 0.1679(11) 0.0071(9) 0.059(4) Uiso 1 1 d . . .
H51_1 H -0.4826 0.1650 -0.0367 0.071 Uiso 1 1 calc R . .
C52_1 C -0.4382(13) 0.1553(11) 0.0579(9) 0.064(5) Uiso 1 1 d . . .
H52_1 H -0.3777 0.1451 0.0480 0.077 Uiso 1 1 calc R . .
C53_1 C -0.4618(12) 0.1572(11) 0.1199(9) 0.061(4) Uiso 1 1 d . . .
H53_1 H -0.4182 0.1478 0.1538 0.073 Uiso 1 1 calc R . .
C54_1 C -0.5503(9) 0.1728(8) 0.1353(7) 0.033(3) Uiso 1 1 d . . .
H54_1 H -0.5663 0.1740 0.1799 0.039 Uiso 1 1 calc R . .
C55_1 C -1.2640(8) 0.3105(7) 0.1325(6) 0.026(3) Uiso 1 1 d . A .
C56_1 C -1.2922(9) 0.2946(8) 0.1974(7) 0.035(3) Uiso 1 1 d . . .
H56_1 H -1.2496 0.2727 0.2355 0.042 Uiso 1 1 calc R A .
C57_1 C -1.3828(11) 0.3104(10) 0.2081(8) 0.050(4) Uiso 1 1 d . A .
H57_1 H -1.4020 0.2990 0.2527 0.060 Uiso 1 1 calc R . .
C58_1 C -1.4436(11) 0.3431(9) 0.1516(8) 0.050(4) Uiso 1 1 d . . .
H58_1 H -1.5056 0.3566 0.1576 0.061 Uiso 1 1 calc R A .
C59_1 C -1.4159(11) 0.3561(9) 0.0876(8) 0.049(4) Uiso 1 1 d . A .
H59_1 H -1.4580 0.3758 0.0495 0.059 Uiso 1 1 calc R . .
C60_1 C -1.3265(9) 0.3408(8) 0.0780(7) 0.035(3) Uiso 1 1 d . . .
H60_1 H -1.3079 0.3513 0.0331 0.042 Uiso 1 1 calc R A .
I1_2 I -0.88010(7) 0.16826(6) 0.49244(4) 0.0412(3) Uani 1 1 d . . .
Rh1_2 Rh -0.90838(6) 0.17039(6) 0.36812(4) 0.0234(2) Uani 1 1 d . . .
N1_2 N -0.7830(7) 0.1693(6) 0.3471(5) 0.031(2) Uiso 1 1 d . . .
N2_2 N -0.8522(6) 0.0476(6) 0.3914(5) 0.023(2) Uiso 1 1 d . . .
N3_2 N -1.0352(6) 0.1739(6) 0.3826(5) 0.025(2) Uiso 1 1 d . . .
N4_2 N -0.9638(7) 0.2951(6) 0.3408(5) 0.028(2) Uiso 1 1 d . . .
C1_2 C -0.8269(9) 0.3162(8) 0.3096(6) 0.035(3) Uiso 1 1 d . . .
H1_2 H -0.8049 0.3577 0.2905 0.042 Uiso 1 1 calc R . .
C2_2 C -0.7658(8) 0.2367(8) 0.3208(6) 0.030(3) Uiso 1 1 d . . .
C3_2 C -0.6715(9) 0.2158(8) 0.3110(7) 0.036(3) Uiso 1 1 d . . .
C4_2 C -0.6326(10) 0.1335(9) 0.3345(7) 0.041(3) Uiso 1 1 d . . .
C5_2 C -0.7026(9) 0.1024(8) 0.3570(6) 0.034(3) Uiso 1 1 d . . .
C6_2 C -0.6917(9) 0.0205(8) 0.3847(6) 0.033(3) Uiso 1 1 d . . .
C7_2 C -0.7629(8) -0.0060(8) 0.3991(6) 0.030(3) Uiso 1 1 d . . .
C8_2 C -0.7569(9) -0.0892(8) 0.4195(6) 0.034(3) Uiso 1 1 d . . .
C9_2 C -0.8414(8) -0.0866(7) 0.4230(6) 0.026(3) Uiso 1 1 d . . .
C10_2 C -0.8999(8) -0.0021(7) 0.4071(6) 0.023(3) Uiso 1 1 d . . .
C11_2 C -0.9938(7) 0.0261(7) 0.4088(5) 0.020(2) Uiso 1 1 d . . .
H11_2 H -1.0181 -0.0145 0.4191 0.024 Uiso 1 1 calc R . .
C12_2 C -1.0550(8) 0.1059(7) 0.3972(6) 0.024(3) Uiso 1 1 d . . .
C13_2 C -1.1505(8) 0.1291(7) 0.4003(6) 0.025(3) Uiso 1 1 d . . .
C14_2 C -1.1871(8) 0.2107(8) 0.3886(6) 0.030(3) Uiso 1 1 d . . .
C15_2 C -1.1139(8) 0.2407(7) 0.3767(6) 0.025(3) Uiso 1 1 d . . .
C16_2 C -1.1208(8) 0.3190(7) 0.3657(6) 0.027(3) Uiso 1 1 d . . .
C17_2 C -1.0498(9) 0.3461(8) 0.3504(6) 0.032(3) Uiso 1 1 d . . .
C18_2 C -1.0519(9) 0.4272(8) 0.3381(7) 0.035(3) Uiso 1 1 d . . .
C19_2 C -0.9720(10) 0.4260(9) 0.3194(7) 0.042(3) Uiso 1 1 d . . .
C20_2 C -0.9159(9) 0.3423(8) 0.3229(6) 0.032(3) Uiso 1 1 d . . .
C21_2 C -0.5342(12) 0.0889(11) 0.3315(9) 0.062(4) Uiso 1 1 d . . .
H21A_2 H -0.5070 0.1284 0.3118 0.094 Uiso 1 1 calc R . .
H21B_2 H -0.5247 0.0530 0.3033 0.094 Uiso 1 1 calc R . .
H21C_2 H -0.5064 0.0561 0.3776 0.094 Uiso 1 1 calc R . .
C22_2 C -0.6743(11) -0.1669(10) 0.4332(8) 0.052(4) Uiso 1 1 d . . .
H22A_2 H -0.6900 -0.2135 0.4560 0.078 Uiso 1 1 calc R . .
H22B_2 H -0.6297 -0.1652 0.4625 0.078 Uiso 1 1 calc R . .
H22C_2 H -0.6492 -0.1726 0.3902 0.078 Uiso 1 1 calc R . .
C23_2 C -1.2859(9) 0.2583(9) 0.3865(7) 0.042(3) Uiso 1 1 d . . .
H23A_2 H -1.3179 0.2234 0.3860 0.063 Uiso 1 1 calc R . .
H23B_2 H -1.3051 0.3056 0.3453 0.063 Uiso 1 1 calc R . .
H23C_2 H -1.2995 0.2771 0.4267 0.063 Uiso 1 1 calc R . .
C24_2 C -1.1295(11) 0.5023(10) 0.3469(8) 0.052(4) Uiso 1 1 d . . .
H24A_2 H -1.1088 0.5463 0.3420 0.078 Uiso 1 1 calc R . .
H24B_2 H -1.1509 0.4882 0.3922 0.078 Uiso 1 1 calc R . .
H24C_2 H -1.1785 0.5205 0.3122 0.078 Uiso 1 1 calc R . .
C25_2 C -0.6304(9) 0.2780(8) 0.2880(6) 0.0377(11) Uiso 1 1 d D . .
H25A_2 H -0.6710 0.3259 0.2518 0.045 Uiso 1 1 calc R . .
H25B_2 H -0.5729 0.2541 0.2686 0.045 Uiso 1 1 calc R . .
C26_2 C -0.6134(12) 0.3062(8) 0.3469(6) 0.0570(15) Uiso 1 1 d D . .
H26A_2 H -0.6677 0.3190 0.3723 0.068 Uiso 1 1 calc R . .
H26B_2 H -0.5637 0.2608 0.3785 0.068 Uiso 1 1 calc R . .
C27_2 C -0.5899(13) 0.3802(9) 0.3238(6) 0.0711(19) Uiso 1 1 d D . .
H27A_2 H -0.6370 0.4241 0.2892 0.085 Uiso 1 1 calc R . .
H27B_2 H -0.5327 0.3660 0.3019 0.085 Uiso 1 1 calc R . .
C28_2 C -0.5808(14) 0.4125(9) 0.3813(8) 0.090(2) Uiso 1 1 d D . .
H28A_2 H -0.5546 0.4539 0.3643 0.108 Uiso 1 1 calc R . .
H28B_2 H -0.6414 0.4401 0.3951 0.108 Uiso 1 1 calc R . .
C29_2 C -0.5234(18) 0.3473(11) 0.4431(9) 0.121(3) Uiso 1 1 d D . .
H29A_2 H -0.4634 0.3184 0.4292 0.145 Uiso 1 1 calc R . .
H29B_2 H -0.5507 0.3069 0.4612 0.145 Uiso 1 1 calc R . .
C30_2 C -0.5122(19) 0.3808(16) 0.4995(9) 0.123(3) Uiso 1 1 d D . .
H30A_2 H -0.5225 0.4386 0.4800 0.185 Uiso 1 1 calc R . .
H30B_2 H -0.4512 0.3501 0.5216 0.185 Uiso 1 1 calc R . .
H30C_2 H -0.5556 0.3750 0.5331 0.185 Uiso 1 1 calc R . .
C31_2 C -0.8722(9) -0.1537(8) 0.4368(6) 0.0377(11) Uiso 1 1 d D . .
H31A_2 H -0.9212 -0.1442 0.4675 0.045 Uiso 1 1 calc R . .
H31B_2 H -0.8221 -0.2053 0.4611 0.045 Uiso 1 1 calc R . .
C32_2 C -0.9057(11) -0.1642(8) 0.3736(6) 0.0570(15) Uiso 1 1 d D . .
H32A_2 H -0.9644 -0.1191 0.3551 0.068 Uiso 1 1 calc R . .
H32B_2 H -0.8628 -0.1617 0.3382 0.068 Uiso 1 1 calc R . .
C33_2 C -0.9153(11) -0.2456(8) 0.3911(7) 0.0711(19) Uiso 1 1 d D . .
H33A_2 H -0.8578 -0.2877 0.3852 0.085 Uiso 1 1 calc R . .
H33B_2 H -0.9273 -0.2618 0.4396 0.085 Uiso 1 1 calc R . .
C34_2 C -0.9894(11) -0.2444(12) 0.3483(8) 0.090(2) Uiso 1 1 d D . .
H34A_2 H -1.0098 -0.2876 0.3740 0.108 Uiso 1 1 calc R . .
H34B_2 H -1.0408 -0.1912 0.3400 0.108 Uiso 1 1 calc R . .
C35_2 C -0.9607(13) -0.2572(19) 0.2811(9) 0.121(3) Uiso 1 1 d D . .
H35A_2 H -0.9101 -0.3109 0.2890 0.145 Uiso 1 1 calc R . .
H35B_2 H -0.9395 -0.2145 0.2553 0.145 Uiso 1 1 calc R . .
C36_2 C -1.0375(16) -0.2542(18) 0.2389(10) 0.123(3) Uiso 1 1 d D . .
H36A_2 H -1.0617 -0.2936 0.2656 0.185 Uiso 1 1 calc R . .
H36B_2 H -1.0152 -0.2679 0.1975 0.185 Uiso 1 1 calc R . .
H36C_2 H -1.0850 -0.1991 0.2265 0.185 Uiso 1 1 calc R . .
C37_2 C -1.1968(9) 0.0704(8) 0.4115(6) 0.0377(11) Uiso 1 1 d D . .
H37A_2 H -1.2543 0.0923 0.4316 0.045 Uiso 1 1 calc R . .
H37B_2 H -1.1587 0.0174 0.4442 0.045 Uiso 1 1 calc R . .
C38_2 C -1.2149(11) 0.0568(10) 0.3458(6) 0.0570(15) Uiso 1 1 d D . .
H38A_2 H -1.2435 0.1106 0.3108 0.068 Uiso 1 1 calc R . .
H38B_2 H -1.1569 0.0267 0.3300 0.068 Uiso 1 1 calc R . .
C39_2 C -1.2742(12) 0.0099(11) 0.3518(7) 0.0711(19) Uiso 1 1 d D . .
H39A_2 H -1.3350 0.0433 0.3615 0.085 Uiso 1 1 calc R . .
H39B_2 H -1.2499 -0.0408 0.3906 0.085 Uiso 1 1 calc R . .
C40_2 C -1.2812(15) -0.0121(12) 0.2879(7) 0.090(2) Uiso 1 1 d D . .
H40A_2 H -1.3266 0.0359 0.2549 0.108 Uiso 1 1 calc R . .
H40B_2 H -1.2229 -0.0234 0.2675 0.108 Uiso 1 1 calc R . .
C41_2 C -1.306(2) -0.0840(13) 0.2980(9) 0.121(3) Uiso 1 1 d D . .
H41A_2 H -1.3611 -0.0755 0.3223 0.145 Uiso 1 1 calc R . .
H41B_2 H -1.2572 -0.1336 0.3270 0.145 Uiso 1 1 calc R . .
C42_2 C -1.321(2) -0.0981(16) 0.2314(11) 0.123(3) Uiso 1 1 d D . .
H42A_2 H -1.3476 -0.0453 0.1959 0.185 Uiso 1 1 calc R . .
H42B_2 H -1.3614 -0.1267 0.2375 0.185 Uiso 1 1 calc R . .
H42C_2 H -1.2633 -0.1312 0.2181 0.185 Uiso 1 1 calc R . .
C43_2 C -0.9387(9) 0.4924(8) 0.3063(5) 0.0377(11) Uiso 1 1 d D . .
H43A_2 H -0.9871 0.5437 0.2793 0.045 Uiso 1 1 calc R . .
H43B_2 H -0.8879 0.4802 0.2774 0.045 Uiso 1 1 calc R . .
C44_2 C -0.9084(11) 0.5081(8) 0.3662(6) 0.0570(15) Uiso 1 1 d D . .
H44A_2 H -0.9621 0.5399 0.3855 0.068 Uiso 1 1 calc R . .
H44B_2 H -0.8736 0.5425 0.3498 0.068 Uiso 1 1 calc R . .
C45_2 C -0.8521(12) 0.4336(8) 0.4222(6) 0.0711(19) Uiso 1 1 d D . .
H45A_2 H -0.7944 0.4052 0.4051 0.085 Uiso 1 1 calc R . .
H45B_2 H -0.8834 0.3958 0.4356 0.085 Uiso 1 1 calc R . .
C46_2 C -0.8334(14) 0.4543(9) 0.4847(6) 0.090(2) Uiso 1 1 d D . .
H46A_2 H -0.8112 0.4987 0.4702 0.108 Uiso 1 1 calc R . .
H46B_2 H -0.8900 0.4743 0.5064 0.108 Uiso 1 1 calc R . .
C47_2 C -0.7649(13) 0.3814(12) 0.5362(8) 0.121(3) Uiso 1 1 d D . .
H47A_2 H -0.7417 0.4005 0.5683 0.145 Uiso 1 1 calc R . .
H47B_2 H -0.7138 0.3537 0.5124 0.145 Uiso 1 1 calc R . .
C48_2 C -0.8035(19) 0.3203(13) 0.5761(12) 0.123(3) Uiso 1 1 d D . .
H48A_2 H -0.8627 0.3497 0.5897 0.185 Uiso 1 1 calc R . .
H48B_2 H -0.7634 0.2832 0.6167 0.185 Uiso 1 1 calc R . .
H48C_2 H -0.8093 0.2888 0.5475 0.185 Uiso 1 1 calc R . .
C49_2 C -0.5989(10) -0.0406(9) 0.4052(7) 0.044(3) Uiso 1 1 d . . .
C50_2 C -0.5577(10) -0.0579(9) 0.4678(8) 0.048(4) Uiso 1 1 d . . .
H50_2 H -0.5903 -0.0300 0.4983 0.057 Uiso 1 1 calc R . .
C51_2 C -0.4709(14) -0.1142(13) 0.4882(11) 0.076(5) Uiso 1 1 d . . .
H51_2 H -0.4445 -0.1263 0.5323 0.092 Uiso 1 1 calc R . .
C52_2 C -0.4256(17) -0.1506(14) 0.4443(11) 0.089(6) Uiso 1 1 d . . .
H52_2 H -0.3643 -0.1859 0.4565 0.107 Uiso 1 1 calc R . .
C53_2 C -0.4624(16) -0.1400(14) 0.3825(12) 0.088(6) Uiso 1 1 d . . .
H53_2 H -0.4292 -0.1718 0.3546 0.106 Uiso 1 1 calc R . .
C54_2 C -0.5502(12) -0.0814(11) 0.3604(9) 0.063(5) Uiso 1 1 d . . .
H54_2 H -0.5757 -0.0698 0.3162 0.076 Uiso 1 1 calc R . .
C55_2 C -1.2105(9) 0.3818(8) 0.3664(6) 0.035(3) Uiso 1 1 d . . .
C56_2 C -1.2408(11) 0.3968(10) 0.4262(8) 0.050(4) Uiso 1 1 d . . .
H56_2 H -1.2042 0.3655 0.4675 0.060 Uiso 1 1 calc R . .
C57_2 C -1.3252(13) 0.4577(12) 0.4268(10) 0.071(5) Uiso 1 1 d . . .
H57_2 H -1.3457 0.4691 0.4678 0.085 Uiso 1 1 calc R . .
C58_2 C -1.3795(13) 0.5020(12) 0.3642(9) 0.068(5) Uiso 1 1 d . . .
H58_2 H -1.4375 0.5428 0.3632 0.082 Uiso 1 1 calc R . .
C59_2 C -1.3490(13) 0.4863(12) 0.3080(10) 0.068(5) Uiso 1 1 d . . .
H59_2 H -1.3861 0.5171 0.2668 0.081 Uiso 1 1 calc R . .
C60_2 C -1.2656(10) 0.4271(9) 0.3054(8) 0.045(3) Uiso 1 1 d . . .
H60_2 H -1.2462 0.4173 0.2637 0.054 Uiso 1 1 calc R . .
N5 N -0.9223(7) 0.2408(6) 0.2147(5) 0.024(2) Uiso 1 1 d . . .
H5A H -0.8666 0.2403 0.2217 0.029 Uiso 1 1 calc R . .
H5B H -0.9638 0.2881 0.2209 0.029 Uiso 1 1 calc R . .
N6 N -0.9298(7) 0.1723(6) 0.2687(5) 0.024(2) Uiso 1 1 d . . .
H6A H -0.8892 0.1244 0.2630 0.029 Uiso 1 1 calc R . .
H6B H -0.9862 0.1731 0.2635 0.029 Uiso 1 1 calc R . .

loop_
_atom_site_aniso_label
_atom_site_aniso_U_11
_atom_site_aniso_U_22
_atom_site_aniso_U_33
_atom_site_aniso_U_23
_atom_site_aniso_U_13
_atom_site_aniso_U_12
I1_1 0.0311(5) 0.0397(5) 0.0239(4) -0.0129(4) 0.0030(3) -0.0187(4)
Rh1_1 0.0084(4) 0.0185(5) 0.0209(5) -0.0063(4) 0.0021(3) -0.0083(4)
I1_2 0.0657(7) 0.0484(6) 0.0239(5) -0.0081(4) -0.0005(4) -0.0392(5)
Rh1_2 0.0303(6) 0.0271(5) 0.0206(5) -0.0049(4) 0.0032(4) -0.0213(5)

loop_
_atom_type_symbol
_atom_type_description
_atom_type_scat_dispersion_real
_atom_type_scat_dispersion_imag
_atom_type_scat_source
C C 0.0033 0.0016 'International Tables Vol C Tables 4.2.6.8 and 6.1.1.4'
H H 0.0000 0.0000 'International Tables Vol C Tables 4.2.6.8 and 6.1.1.4'
N N 0.0061 0.0033 'International Tables Vol C Tables 4.2.6.8 and 6.1.1.4'
Rh Rh -1.1178 0.9187 'International Tables Vol C Tables 4.2.6.8 and 6.1.1.4'
I I -0.4742 1.8119 'International Tables Vol C Tables 4.2.6.8 and 6.1.1.4'

loop_
_geom_angle_atom_site_label_1
_geom_angle_atom_site_label_2
_geom_angle_atom_site_label_3
_geom_angle
_geom_angle_site_symmetry_1
_geom_angle_site_symmetry_3
_geom_angle_publ_flag
N5 Rh1_1 N3_1 92.0(3) . . ?
N5 Rh1_1 N2_1 88.0(4) . . ?
N3_1 Rh1_1 N2_1 92.6(3) . . ?
N5 Rh1_1 N4_1 87.8(4) . . ?
N3_1 Rh1_1 N4_1 87.8(3) . . ?
N2_1 Rh1_1 N4_1 175.9(3) . . ?
N5 Rh1_1 N1_1 85.9(3) . . ?
N3_1 Rh1_1 N1_1 177.9(3) . . ?
N2_1 Rh1_1 N1_1 87.0(3) . . ?
N4_1 Rh1_1 N1_1 92.5(3) . . ?
N5 Rh1_1 I1_1 177.7(3) . . ?
N3_1 Rh1_1 I1_1 90.1(2) . . ?
N2_1 Rh1_1 I1_1 91.2(2) . . ?
N4_1 Rh1_1 I1_1 92.9(2) . . ?
N1_1 Rh1_1 I1_1 92.0(2) . . ?
C2_1 N1_1 C5_1 107.3(8) . . ?
C2_1 N1_1 Rh1_1 123.5(7) . . ?
C5_1 N1_1 Rh1_1 129.1(7) . . ?
C10_1 N2_1 C7_1 107.3(9) . . ?
C10_1 N2_1 Rh1_1 123.3(8) . . ?
C7_1 N2_1 Rh1_1 129.4(7) . . ?
C12_1 N3_1 C15_1 107.5(8) . . ?
C12_1 N3_1 Rh1_1 123.5(7) . . ?
C15_1 N3_1 Rh1_1 128.8(7) . . ?
C20_1 N4_1 C17_1 107.3(9) . . ?
C20_1 N4_1 Rh1_1 123.5(7) . . ?
C17_1 N4_1 Rh1_1 128.8(7) . . ?
C2_1 C1_1 C20_1 128.2(10) . . ?
C2_1 C1_1 H1_1 115.9 . . ?
C20_1 C1_1 H1_1 115.9 . . ?
C1_1 C2_1 N1_1 126.0(9) . . ?
C1_1 C2_1 C3_1 125.1(10) . . ?
N1_1 C2_1 C3_1 108.9(9) . . ?
C4_1 C3_1 C2_1 108.4(10) . . ?
C4_1 C3_1 C25_1 128.1(11) . . ?
C2_1 C3_1 C25_1 123.1(10) . . ?
C3_1 C4_1 C5_1 107.4(10) . . ?
C3_1 C4_1 C21_1 124.3(10) . . ?
C5_1 C4_1 C21_1 128.3(10) . . ?
N1_1 C5_1 C6_1 123.5(9) . . ?
N1_1 C5_1 C4_1 107.9(9) . . ?
C6_1 C5_1 C4_1 128.5(10) . . ?
C7_1 C6_1 C5_1 125.8(10) . . ?
C7_1 C6_1 C49_1 116.9(10) . . ?
C5_1 C6_1 C49_1 117.4(9) . . ?
N2_1 C7_1 C6_1 124.3(10) . . ?
N2_1 C7_1 C8_1 108.1(10) . . ?
C6_1 C7_1 C8_1 127.5(11) . . ?
C9'_1 C8_1 C9_1 22.5(13) . . ?
C9'_1 C8_1 C7_1 107.5(15) . . ?
C9_1 C8_1 C7_1 107.5(14) . . ?
C9'_1 C8_1 C22_1 120.2(16) . . ?
C9_1 C8_1 C22_1 122.4(15) . . ?
C7_1 C8_1 C22_1 129.8(12) . . ?
C8_1 C9_1 C10_1 103.6(17) . . ?
C8_1 C9_1 C31_1 129(2) . . ?
C10_1 C9_1 C31_1 127(2) . . ?
C8_1 C9'_1 C31'_1 132(2) . . ?
C8_1 C9'_1 C10_1 102.2(18) . . ?
C31'_1 C9'_1 C10_1 125(2) . . ?
N2_1 C10_1 C11_1 126.4(11) . . ?
N2_1 C10_1 C9_1 111.1(13) . . ?
C11_1 C10_1 C9_1 122.2(14) . . ?
N2_1 C10_1 C9'_1 110.0(13) . . ?
C11_1 C10_1 C9'_1 121.3(14) . . ?
C9_1 C10_1 C9'_1 21.2(12) . . ?
C12_1 C11_1 C10_1 126.4(11) . . ?
C12_1 C11_1 H11_1 116.8 . . ?
C10_1 C11_1 H11_1 116.8 . . ?
N3_1 C12_1 C11_1 127.4(10) . . ?
N3_1 C12_1 C13_1 109.9(9) . . ?
C11_1 C12_1 C13_1 122.7(10) . . ?
C14_1 C13_1 C12_1 105.7(10) . . ?
C14_1 C13_1 C37_1 131.9(11) . . ?
C12_1 C13_1 C37_1 122.4(10) . . ?
C13_1 C14_1 C15_1 108.7(10) . . ?
C13_1 C14_1 C23_1 122.6(10) . . ?
C15_1 C14_1 C23_1 128.7(10) . . ?
C16_1 C15_1 N3_1 123.5(9) . . ?
C16_1 C15_1 C14_1 128.3(10) . . ?
N3_1 C15_1 C14_1 108.1(9) . . ?
C15_1 C16_1 C17_1 126.9(10) . . ?
C15_1 C16_1 C55_1 117.3(10) . . ?
C17_1 C16_1 C55_1 115.6(10) . . ?
N4_1 C17_1 C16_1 123.2(10) . . ?
N4_1 C17_1 C18_1 108.5(9) . . ?
C16_1 C17_1 C18_1 128.2(10) . . ?
C19_1 C18_1 C17_1 108.0(10) . . ?
C19_1 C18_1 C24_1 121.7(11) . . ?
C17_1 C18_1 C24_1 130.3(10) . . ?
C18_1 C19_1 C20_1 105.8(10) . . ?
C18_1 C19_1 C43_1 128.8(11) . . ?
C20_1 C19_1 C43_1 125.4(10) . . ?
N4_1 C20_1 C1_1 125.8(10) . . ?
N4_1 C20_1 C19_1 110.4(9) . . ?
C1_1 C20_1 C19_1 123.7(9) . . ?
C4_1 C21_1 H21A_1 109.5 . . ?
C4_1 C21_1 H21B_1 109.5 . . ?
H21A_1 C21_1 H21B_1 109.5 . . ?
C4_1 C21_1 H21C_1 109.5 . . ?
H21A_1 C21_1 H21C_1 109.5 . . ?
H21B_1 C21_1 H21C_1 109.5 . . ?
C8_1 C22_1 H22A_1 109.5 . . ?
C8_1 C22_1 H22B_1 109.5 . . ?
H22A_1 C22_1 H22B_1 109.5 . . ?
C8_1 C22_1 H22C_1 109.5 . . ?
H22A_1 C22_1 H22C_1 109.5 . . ?
H22B_1 C22_1 H22C_1 109.5 . . ?
C14_1 C23_1 H23A_1 109.5 . . ?
C14_1 C23_1 H23B_1 109.5 . . ?
H23A_1 C23_1 H23B_1 109.5 . . ?
C14_1 C23_1 H23C_1 109.5 . . ?
H23A_1 C23_1 H23C_1 109.5 . . ?
H23B_1 C23_1 H23C_1 109.5 . . ?
C18_1 C24_1 H24A_1 109.5 . . ?
C18_1 C24_1 H24B_1 109.5 . . ?
H24A_1 C24_1 H24B_1 109.5 . . ?
C18_1 C24_1 H24C_1 109.5 . . ?
H24A_1 C24_1 H24C_1 109.5 . . ?
H24B_1 C24_1 H24C_1 109.5 . . ?
C26_1 C25_1 C3_1 110.3(10) . . ?
C26_1 C25_1 H25A_1 109.6 . . ?
C3_1 C25_1 H25A_1 109.6 . . ?
C26_1 C25_1 H25B_1 109.6 . . ?
C3_1 C25_1 H25B_1 109.6 . . ?
H25A_1 C25_1 H25B_1 108.1 . . ?
C27_1 C26_1 C25_1 115.6(8) . . ?
C27_1 C26_1 H26A_1 108.4 . . ?
C25_1 C26_1 H26A_1 108.4 . . ?
C27_1 C26_1 H26B_1 108.4 . . ?
C25_1 C26_1 H26B_1 108.4 . . ?
H26A_1 C26_1 H26B_1 107.4 . . ?
C26_1 C27_1 C28_1 114.3(8) . . ?
C26_1 C27_1 H27A_1 108.7 . . ?
C28_1 C27_1 H27A_1 108.7 . . ?
C26_1 C27_1 H27B_1 108.7 . . ?
C28_1 C27_1 H27B_1 108.7 . . ?
H27A_1 C27_1 H27B_1 107.6 . . ?
C27_1 C28_1 C29_1 112.1(9) . . ?
C27_1 C28_1 H28A_1 109.2 . . ?
C29_1 C28_1 H28A_1 109.2 . . ?
C27_1 C28_1 H28B_1 109.2 . . ?
C29_1 C28_1 H28B_1 109.2 . . ?
H28A_1 C28_1 H28B_1 107.9 . . ?
C30_1 C29_1 C28_1 112.0(10) . . ?
C30_1 C29_1 H29A_1 109.2 . . ?
C28_1 C29_1 H29A_1 109.2 . . ?
C30_1 C29_1 H29B_1 109.2 . . ?
C28_1 C29_1 H29B_1 109.2 . . ?
H29A_1 C29_1 H29B_1 107.9 . . ?
C29_1 C30_1 H30A_1 109.5 . . ?
C29_1 C30_1 H30B_1 109.5 . . ?
H30A_1 C30_1 H30B_1 109.5 . . ?
C29_1 C30_1 H30C_1 109.5 . . ?
H30A_1 C30_1 H30C_1 109.5 . . ?
H30B_1 C30_1 H30C_1 109.5 . . ?
C9_1 C31_1 C32_1 115.8(18) . . ?
C9_1 C31_1 H31A_1 108.3 . . ?
C32_1 C31_1 H31A_1 108.3 . . ?
C9_1 C31_1 H31B_1 108.3 . . ?
C32_1 C31_1 H31B_1 108.3 . . ?
H31A_1 C31_1 H31B_1 107.4 . . ?
C33_1 C32_1 C31_1 112.5(10) . . ?
C33_1 C32_1 H32A_1 109.1 . . ?
C31_1 C32_1 H32A_1 109.1 . . ?
C33_1 C32_1 H32B_1 109.1 . . ?
C31_1 C32_1 H32B_1 109.1 . . ?
H32A_1 C32_1 H32B_1 107.8 . . ?
C34_1 C33_1 C32_1 112.6(10) . . ?
C34_1 C33_1 H33A_1 109.1 . . ?
C32_1 C33_1 H33A_1 109.1 . . ?
C34_1 C33_1 H33B_1 109.1 . . ?
C32_1 C33_1 H33B_1 109.1 . . ?
H33A_1 C33_1 H33B_1 107.8 . . ?
C33_1 C34_1 C35_1 112.6(10) . . ?
C33_1 C34_1 H34A_1 109.1 . . ?
C35_1 C34_1 H34A_1 109.1 . . ?
C33_1 C34_1 H34B_1 109.1 . . ?
C35_1 C34_1 H34B_1 109.1 . . ?
H34A_1 C34_1 H34B_1 107.8 . . ?
C34_1 C35_1 C36_1 112.1(10) . . ?
C34_1 C35_1 H35A_1 109.2 . . ?
C36_1 C35_1 H35A_1 109.2 . . ?
C34_1 C35_1 H35B_1 109.2 . . ?
C36_1 C35_1 H35B_1 109.2 . . ?
H35A_1 C35_1 H35B_1 107.9 . . ?
C9'_1 C31'_1 C32'_1 117(2) . . ?
C9'_1 C31'_1 H31C_1 108.1 . . ?
C32'_1 C31'_1 H31C_1 108.1 . . ?
C9'_1 C31'_1 H31D_1 108.0 . . ?
C32'_1 C31'_1 H31D_1 108.0 . . ?
H31C_1 C31'_1 H31D_1 107.3 . . ?
C33'_1 C32'_1 C31'_1 111.4(10) . . ?
C33'_1 C32'_1 H32C_1 109.4 . . ?
C31'_1 C32'_1 H32C_1 109.3 . . ?
C33'_1 C32'_1 H32D_1 109.4 . . ?
C31'_1 C32'_1 H32D_1 109.4 . . ?
H32C_1 C32'_1 H32D_1 108.0 . . ?
C34'_1 C33'_1 C32'_1 112.7(10) . . ?
C34'_1 C33'_1 H33C_1 109.0 . . ?
C32'_1 C33'_1 H33C_1 109.0 . . ?
C34'_1 C33'_1 H33D_1 109.0 . . ?
C32'_1 C33'_1 H33D_1 109.0 . . ?
H33C_1 C33'_1 H33D_1 107.8 . . ?
C33'_1 C34'_1 C35'_1 112.2(10) . . ?
C33'_1 C34'_1 H34C_1 109.2 . . ?
C35'_1 C34'_1 H34C_1 109.2 . . ?
C33'_1 C34'_1 H34D_1 109.2 . . ?
C35'_1 C34'_1 H34D_1 109.2 . . ?
H34C_1 C34'_1 H34D_1 107.9 . . ?
C36'_1 C35'_1 C34'_1 112.2(10) . . ?
C36'_1 C35'_1 H35C_1 109.2 . . ?
C34'_1 C35'_1 H35C_1 109.2 . . ?
C36'_1 C35'_1 H35D_1 109.1 . . ?
C34'_1 C35'_1 H35D_1 109.2 . . ?
H35C_1 C35'_1 H35D_1 107.9 . . ?
C35'_1 C36'_1 H36D_1 109.5 . . ?
C35'_1 C36'_1 H36E_1 109.5 . . ?
H36D_1 C36'_1 H36E_1 109.5 . . ?
C35'_1 C36'_1 H36F_1 109.5 . . ?
H36D_1 C36'_1 H36F_1 109.5 . . ?
H36E_1 C36'_1 H36F_1 109.5 . . ?
C13_1 C37_1 C38_1 115.3(11) . . ?
C13_1 C37_1 H37A_1 108.5 . . ?
C38_1 C37_1 H37A_1 108.4 . . ?
C13_1 C37_1 H37B_1 108.4 . . ?
C38_1 C37_1 H37B_1 108.4 . . ?
H37A_1 C37_1 H37B_1 107.5 . . ?
C39_1 C38_1 C37_1 114.2(9) . . ?
C39_1 C38_1 H38A_1 108.7 . . ?
C37_1 C38_1 H38A_1 108.7 . . ?
C39_1 C38_1 H38B_1 108.7 . . ?
C37_1 C38_1 H38B_1 108.7 . . ?
H38A_1 C38_1 H38B_1 107.6 . . ?
C38_1 C39_1 C40_1 114.6(9) . . ?
C38_1 C39_1 H39A_1 108.6 . . ?
C40_1 C39_1 H39A_1 108.6 . . ?
C38_1 C39_1 H39B_1 108.6 . . ?
C40_1 C39_1 H39B_1 108.6 . . ?
H39A_1 C39_1 H39B_1 107.6 . . ?
C39_1 C40_1 C41_1 112.0(9) . . ?
C39_1 C40_1 H40A_1 109.2 . . ?
C41_1 C40_1 H40A_1 109.2 . . ?
C39_1 C40_1 H40B_1 109.2 . . ?
C41_1 C40_1 H40B_1 109.2 . . ?
H40A_1 C40_1 H40B_1 107.9 . . ?
C42_1 C41_1 C40_1 112.8(10) . . ?
C42_1 C41_1 H41A_1 109.0 . . ?
C40_1 C41_1 H41A_1 109.0 . . ?
C42_1 C41_1 H41B_1 109.0 . . ?
C40_1 C41_1 H41B_1 109.0 . . ?
H41A_1 C41_1 H41B_1 107.8 . . ?
C41_1 C42_1 H42A_1 109.5 . . ?
C41_1 C42_1 H42B_1 109.5 . . ?
H42A_1 C42_1 H42B_1 109.5 . . ?
C41_1 C42_1 H42C_1 109.5 . . ?
H42A_1 C42_1 H42C_1 109.5 . . ?
H42B_1 C42_1 H42C_1 109.5 . . ?
C19_1 C43_1 C44_1 110.5(10) . . ?
C19_1 C43_1 H43A_1 109.5 . . ?
C44_1 C43_1 H43A_1 109.5 . . ?
C19_1 C43_1 H43B_1 109.5 . . ?
C44_1 C43_1 H43B_1 109.5 . . ?
H43A_1 C43_1 H43B_1 108.1 . . ?
C45_1 C44_1 C43_1 113.1(8) . . ?
C45_1 C44_1 H44A_1 109.0 . . ?
C43_1 C44_1 H44A_1 108.9 . . ?
C45_1 C44_1 H44B_1 109.0 . . ?
C43_1 C44_1 H44B_1 108.9 . . ?
H44A_1 C44_1 H44B_1 107.8 . . ?
C44_1 C45_1 C46_1 113.2(9) . . ?
C44_1 C45_1 H45A_1 108.9 . . ?
C46_1 C45_1 H45A_1 108.9 . . ?
C44_1 C45_1 H45B_1 108.9 . . ?
C46_1 C45_1 H45B_1 109.0 . . ?
H45A_1 C45_1 H45B_1 107.8 . . ?
C47_1 C46_1 C45_1 113.5(9) . . ?
C47_1 C46_1 H46A_1 108.9 . . ?
C45_1 C46_1 H46A_1 108.9 . . ?
C47_1 C46_1 H46B_1 108.9 . . ?
C45_1 C46_1 H46B_1 108.9 . . ?
H46A_1 C46_1 H46B_1 107.7 . . ?
C46_1 C47_1 C48_1 113.1(10) . . ?
C46_1 C47_1 H47A_1 109.0 . . ?
C48_1 C47_1 H47A_1 109.0 . . ?
C46_1 C47_1 H47B_1 108.9 . . ?
C48_1 C47_1 H47B_1 108.9 . . ?
H47A_1 C47_1 H47B_1 107.8 . . ?
C47_1 C48_1 H48A_1 109.5 . . ?
C47_1 C48_1 H48B_1 109.5 . . ?
H48A_1 C48_1 H48B_1 109.5 . . ?
C47_1 C48_1 H48C_1 109.5 . . ?
H48A_1 C48_1 H48C_1 109.5 . . ?
H48B_1 C48_1 H48C_1 109.5 . . ?
C50_1 C49_1 C54_1 117.6(12) . . ?
C50_1 C49_1 C6_1 119.0(11) . . ?
C54_1 C49_1 C6_1 123.3(10) . . ?
C49_1 C50_1 C51_1 121.6(13) . . ?
C49_1 C50_1 H50_1 119.2 . . ?
C51_1 C50_1 H50_1 119.2 . . ?
C52_1 C51_1 C50_1 118.1(16) . . ?
C52_1 C51_1 H51_1 121.0 . . ?
C50_1 C51_1 H51_1 121.0 . . ?
C53_1 C52_1 C51_1 121.4(18) . . ?
C53_1 C52_1 H52_1 119.3 . . ?
C51_1 C52_1 H52_1 119.3 . . ?
C52_1 C53_1 C54_1 120.3(17) . . ?
C52_1 C53_1 H53_1 119.9 . . ?
C54_1 C53_1 H53_1 119.9 . . ?
C53_1 C54_1 C49_1 121.0(13) . . ?
C53_1 C54_1 H54_1 119.5 . . ?
C49_1 C54_1 H54_1 119.5 . . ?
C60_1 C55_1 C56_1 118.7(12) . . ?
C60_1 C55_1 C16_1 122.9(11) . . ?
C56_1 C55_1 C16_1 118.4(11) . . ?
C55_1 C56_1 C57_1 121.1(12) . . ?
C55_1 C56_1 H56_1 119.5 . . ?
C57_1 C56_1 H56_1 119.5 . . ?
C58_1 C57_1 C56_1 118.2(14) . . ?
C58_1 C57_1 H57_1 120.9 . . ?
C56_1 C57_1 H57_1 120.9 . . ?
C59_1 C58_1 C57_1 121.1(16) . . ?
C59_1 C58_1 H58_1 119.5 . . ?
C57_1 C58_1 H58_1 119.5 . . ?
C58_1 C59_1 C60_1 120.0(14) . . ?
C58_1 C59_1 H59_1 120.0 . . ?
C60_1 C59_1 H59_1 120.0 . . ?
C55_1 C60_1 C59_1 121.0(13) . . ?
C55_1 C60_1 H60_1 119.5 . . ?
C59_1 C60_1 H60_1 119.5 . . ?
N2_2 Rh1_2 N4_2 177.8(4) . . ?
N2_2 Rh1_2 N3_2 93.6(4) . . ?
N4_2 Rh1_2 N3_2 87.4(4) . . ?
N2_2 Rh1_2 N1_2 87.3(4) . . ?
N4_2 Rh1_2 N1_2 91.6(4) . . ?
N3_2 Rh1_2 N1_2 176.4(4) . . ?
N2_2 Rh1_2 N6 86.5(4) . . ?
N4_2 Rh1_2 N6 91.6(4) . . ?
N3_2 Rh1_2 N6 87.1(4) . . ?
N1_2 Rh1_2 N6 89.5(4) . . ?
N2_2 Rh1_2 I1_2 93.6(3) . . ?
N4_2 Rh1_2 I1_2 88.4(3) . . ?
N3_2 Rh1_2 I1_2 93.5(3) . . ?
N1_2 Rh1_2 I1_2 90.0(3) . . ?
N6 Rh1_2 I1_2 179.5(3) . . ?
C2_2 N1_2 C5_2 107.7(10) . . ?
C2_2 N1_2 Rh1_2 124.3(9) . . ?
C5_2 N1_2 Rh1_2 128.0(8) . . ?
C10_2 N2_2 C7_2 104.8(9) . . ?
C10_2 N2_2 Rh1_2 124.3(8) . . ?
C7_2 N2_2 Rh1_2 130.8(8) . . ?
C15_2 N3_2 C12_2 108.2(9) . . ?
C15_2 N3_2 Rh1_2 128.5(7) . . ?
C12_2 N3_2 Rh1_2 123.1(8) . . ?
C20_2 N4_2 C17_2 106.4(10) . . ?
C20_2 N4_2 Rh1_2 124.0(8) . . ?
C17_2 N4_2 Rh1_2 128.3(8) . . ?
C20_2 C1_2 C2_2 127.6(12) . . ?
C20_2 C1_2 H1_2 116.2 . . ?
C2_2 C1_2 H1_2 116.2 . . ?
N1_2 C2_2 C1_2 125.8(12) . . ?
N1_2 C2_2 C3_2 111.1(11) . . ?
C1_2 C2_2 C3_2 122.9(11) . . ?
C4_2 C3_2 C2_2 105.5(12) . . ?
C4_2 C3_2 C25_2 130.5(13) . . ?
C2_2 C3_2 C25_2 123.5(12) . . ?
C3_2 C4_2 C5_2 108.5(13) . . ?
C3_2 C4_2 C21_2 121.1(13) . . ?
C5_2 C4_2 C21_2 130.4(13) . . ?
N1_2 C5_2 C6_2 125.4(12) . . ?
N1_2 C5_2 C4_2 107.2(11) . . ?
C6_2 C5_2 C4_2 127.4(12) . . ?
C5_2 C6_2 C7_2 124.6(12) . . ?
C5_2 C6_2 C49_2 116.7(12) . . ?
C7_2 C6_2 C49_2 118.5(12) . . ?
N2_2 C7_2 C6_2 122.9(11) . . ?
N2_2 C7_2 C8_2 109.7(10) . . ?
C6_2 C7_2 C8_2 127.3(12) . . ?
C9_2 C8_2 C7_2 107.8(11) . . ?
C9_2 C8_2 C22_2 123.8(12) . . ?
C7_2 C8_2 C22_2 128.4(12) . . ?
C8_2 C9_2 C10_2 106.2(10) . . ?
C8_2 C9_2 C31_2 129.4(12) . . ?
C10_2 C9_2 C31_2 124.3(11) . . ?
N2_2 C10_2 C11_2 124.8(10) . . ?
N2_2 C10_2 C9_2 111.4(10) . . ?
C11_2 C10_2 C9_2 123.8(10) . . ?
C12_2 C11_2 C10_2 127.9(10) . . ?
C12_2 C11_2 H11_2 116.1 . . ?
C10_2 C11_2 H11_2 116.1 . . ?
N3_2 C12_2 C11_2 126.2(11) . . ?
N3_2 C12_2 C13_2 109.8(10) . . ?
C11_2 C12_2 C13_2 124.0(10) . . ?
C14_2 C13_2 C12_2 106.8(10) . . ?
C14_2 C13_2 C37_2 129.0(11) . . ?
C12_2 C13_2 C37_2 124.2(11) . . ?
C13_2 C14_2 C15_2 108.1(11) . . ?
C13_2 C14_2 C23_2 122.9(11) . . ?
C15_2 C14_2 C23_2 129.0(11) . . ?
C16_2 C15_2 N3_2 125.3(11) . . ?
C16_2 C15_2 C14_2 127.5(11) . . ?
N3_2 C15_2 C14_2 107.1(10) . . ?
C15_2 C16_2 C17_2 125.6(12) . . ?
C15_2 C16_2 C55_2 117.6(11) . . ?
C17_2 C16_2 C55_2 116.6(11) . . ?
N4_2 C17_2 C16_2 122.7(11) . . ?
N4_2 C17_2 C18_2 108.5(11) . . ?
C16_2 C17_2 C18_2 128.7(12) . . ?
C19_2 C18_2 C17_2 108.0(12) . . ?
C19_2 C18_2 C24_2 124.3(13) . . ?
C17_2 C18_2 C24_2 127.6(12) . . ?
C18_2 C19_2 C20_2 106.9(12) . . ?
C18_2 C19_2 C43_2 128.5(13) . . ?
C20_2 C19_2 C43_2 124.1(12) . . ?
N4_2 C20_2 C1_2 125.8(12) . . ?
N4_2 C20_2 C19_2 110.2(11) . . ?
C1_2 C20_2 C19_2 124.0(12) . . ?
C4_2 C21_2 H21A_2 109.5 . . ?
C4_2 C21_2 H21B_2 109.5 . . ?
H21A_2 C21_2 H21B_2 109.5 . . ?
C4_2 C21_2 H21C_2 109.5 . . ?
H21A_2 C21_2 H21C_2 109.5 . . ?
H21B_2 C21_2 H21C_2 109.5 . . ?
C8_2 C22_2 H22A_2 109.5 . . ?
C8_2 C22_2 H22B_2 109.5 . . ?
H22A_2 C22_2 H22B_2 109.5 . . ?
C8_2 C22_2 H22C_2 109.5 . . ?
H22A_2 C22_2 H22C_2 109.5 . . ?
H22B_2 C22_2 H22C_2 109.5 . . ?
C14_2 C23_2 H23A_2 109.5 . . ?
C14_2 C23_2 H23B_2 109.5 . . ?
H23A_2 C23_2 H23B_2 109.5 . . ?
C14_2 C23_2 H23C_2 109.5 . . ?
H23A_2 C23_2 H23C_2 109.5 . . ?
H23B_2 C23_2 H23C_2 109.5 . . ?
C18_2 C24_2 H24A_2 109.5 . . ?
C18_2 C24_2 H24B_2 109.5 . . ?
H24A_2 C24_2 H24B_2 109.5 . . ?
C18_2 C24_2 H24C_2 109.5 . . ?
H24A_2 C24_2 H24C_2 109.5 . . ?
H24B_2 C24_2 H24C_2 109.5 . . ?
C3_2 C25_2 C26_2 111.8(10) . . ?
C3_2 C25_2 H25A_2 109.3 . . ?
C26_2 C25_2 H25A_2 109.3 . . ?
C3_2 C25_2 H25B_2 109.3 . . ?
C26_2 C25_2 H25B_2 109.2 . . ?
H25A_2 C25_2 H25B_2 107.9 . . ?
C27_2 C26_2 C25_2 113.4(8) . . ?
C27_2 C26_2 H26A_2 108.9 . . ?
C25_2 C26_2 H26A_2 108.9 . . ?
C27_2 C26_2 H26B_2 108.9 . . ?
C25_2 C26_2 H26B_2 108.9 . . ?
H26A_2 C26_2 H26B_2 107.7 . . ?
C26_2 C27_2 C28_2 113.4(8) . . ?
C26_2 C27_2 H27A_2 108.9 . . ?
C28_2 C27_2 H27A_2 108.9 . . ?
C26_2 C27_2 H27B_2 108.9 . . ?
C28_2 C27_2 H27B_2 108.9 . . ?
H27A_2 C27_2 H27B_2 107.7 . . ?
C29_2 C28_2 C27_2 113.9(9) . . ?
C29_2 C28_2 H28A_2 108.8 . . ?
C27_2 C28_2 H28A_2 108.8 . . ?
C29_2 C28_2 H28B_2 108.8 . . ?
C27_2 C28_2 H28B_2 108.8 . . ?
H28A_2 C28_2 H28B_2 107.7 . . ?
C28_2 C29_2 C30_2 113.4(10) . . ?
C28_2 C29_2 H29A_2 108.9 . . ?
C30_2 C29_2 H29A_2 108.9 . . ?
C28_2 C29_2 H29B_2 108.9 . . ?
C30_2 C29_2 H29B_2 108.9 . . ?
H29A_2 C29_2 H29B_2 107.7 . . ?
C29_2 C30_2 H30A_2 109.5 . . ?
C29_2 C30_2 H30B_2 109.5 . . ?
H30A_2 C30_2 H30B_2 109.5 . . ?
C29_2 C30_2 H30C_2 109.5 . . ?
H30A_2 C30_2 H30C_2 109.5 . . ?
H30B_2 C30_2 H30C_2 109.5 . . ?
C9_2 C31_2 C32_2 114.8(10) . . ?
C9_2 C31_2 H31A_2 108.6 . . ?
C32_2 C31_2 H31A_2 108.6 . . ?
C9_2 C31_2 H31B_2 108.6 . . ?
C32_2 C31_2 H31B_2 108.6 . . ?
H31A_2 C31_2 H31B_2 107.5 . . ?
C33_2 C32_2 C31_2 110.6(8) . . ?
C33_2 C32_2 H32A_2 109.5 . . ?
C31_2 C32_2 H32A_2 109.5 . . ?
C33_2 C32_2 H32B_2 109.5 . . ?
C31_2 C32_2 H32B_2 109.5 . . ?
H32A_2 C32_2 H32B_2 108.1 . . ?
C34_2 C33_2 C32_2 113.9(9) . . ?
C34_2 C33_2 H33A_2 108.8 . . ?
C32_2 C33_2 H33A_2 108.8 . . ?
C34_2 C33_2 H33B_2 108.8 . . ?
C32_2 C33_2 H33B_2 108.8 . . ?
H33A_2 C33_2 H33B_2 107.7 . . ?
C35_2 C34_2 C33_2 113.1(9) . . ?
C35_2 C34_2 H34A_2 109.0 . . ?
C33_2 C34_2 H34A_2 109.0 . . ?
C35_2 C34_2 H34B_2 108.9 . . ?
C33_2 C34_2 H34B_2 109.0 . . ?
H34A_2 C34_2 H34B_2 107.8 . . ?
C34_2 C35_2 C36_2 111.6(10) . . ?
C34_2 C35_2 H35A_2 109.3 . . ?
C36_2 C35_2 H35A_2 109.3 . . ?
C34_2 C35_2 H35B_2 109.3 . . ?
C36_2 C35_2 H35B_2 109.3 . . ?
H35A_2 C35_2 H35B_2 108.0 . . ?
C35_2 C36_2 H36A_2 109.5 . . ?
C35_2 C36_2 H36B_2 109.5 . . ?
H36A_2 C36_2 H36B_2 109.5 . . ?
C35_2 C36_2 H36C_2 109.5 . . ?
H36A_2 C36_2 H36C_2 109.5 . . ?
H36B_2 C36_2 H36C_2 109.5 . . ?
C13_2 C37_2 C38_2 111.9(9) . . ?
C13_2 C37_2 H37A_2 109.2 . . ?
C38_2 C37_2 H37A_2 109.2 . . ?
C13_2 C37_2 H37B_2 109.2 . . ?
C38_2 C37_2 H37B_2 109.2 . . ?
H37A_2 C37_2 H37B_2 107.9 . . ?
C39_2 C38_2 C37_2 114.1(8) . . ?
C39_2 C38_2 H38A_2 108.7 . . ?
C37_2 C38_2 H38A_2 108.7 . . ?
C39_2 C38_2 H38B_2 108.7 . . ?
C37_2 C38_2 H38B_2 108.7 . . ?
H38A_2 C38_2 H38B_2 107.6 . . ?
C38_2 C39_2 C40_2 112.7(9) . . ?
C38_2 C39_2 H39A_2 109.0 . . ?
C40_2 C39_2 H39A_2 109.0 . . ?
C38_2 C39_2 H39B_2 109.0 . . ?
C40_2 C39_2 H39B_2 109.0 . . ?
H39A_2 C39_2 H39B_2 107.8 . . ?
C41_2 C40_2 C39_2 115.4(9) . . ?
C41_2 C40_2 H40A_2 108.4 . . ?
C39_2 C40_2 H40A_2 108.4 . . ?
C41_2 C40_2 H40B_2 108.4 . . ?
C39_2 C40_2 H40B_2 108.4 . . ?
H40A_2 C40_2 H40B_2 107.5 . . ?
C40_2 C41_2 C42_2 113.0(10) . . ?
C40_2 C41_2 H41A_2 109.0 . . ?
C42_2 C41_2 H41A_2 109.0 . . ?
C40_2 C41_2 H41B_2 109.0 . . ?
C42_2 C41_2 H41B_2 109.0 . . ?
H41A_2 C41_2 H41B_2 107.8 . . ?
C41_2 C42_2 H42A_2 109.5 . . ?
C41_2 C42_2 H42B_2 109.5 . . ?
H42A_2 C42_2 H42B_2 109.5 . . ?
C41_2 C42_2 H42C_2 109.5 . . ?
H42A_2 C42_2 H42C_2 109.5 . . ?
H42B_2 C42_2 H42C_2 109.5 . . ?
C19_2 C43_2 C44_2 118.2(10) . . ?
C19_2 C43_2 H43A_2 107.8 . . ?
C44_2 C43_2 H43A_2 107.7 . . ?
C19_2 C43_2 H43B_2 107.7 . . ?
C44_2 C43_2 H43B_2 107.8 . . ?
H43A_2 C43_2 H43B_2 107.1 . . ?
C43_2 C44_2 C45_2 115.8(9) . . ?
C43_2 C44_2 H44A_2 108.4 . . ?
C45_2 C44_2 H44A_2 108.4 . . ?
C43_2 C44_2 H44B_2 108.3 . . ?
C45_2 C44_2 H44B_2 108.3 . . ?
H44A_2 C44_2 H44B_2 107.4 . . ?
C44_2 C45_2 C46_2 112.5(8) . . ?
C44_2 C45_2 H45A_2 109.2 . . ?
C46_2 C45_2 H45A_2 109.1 . . ?
C44_2 C45_2 H45B_2 109.1 . . ?
C46_2 C45_2 H45B_2 109.1 . . ?
H45A_2 C45_2 H45B_2 107.8 . . ?
C47_2 C46_2 C45_2 112.1(9) . . ?
C47_2 C46_2 H46A_2 109.2 . . ?
C45_2 C46_2 H46A_2 109.2 . . ?
C47_2 C46_2 H46B_2 109.2 . . ?
C45_2 C46_2 H46B_2 109.2 . . ?
H46A_2 C46_2 H46B_2 107.9 . . ?
C46_2 C47_2 C48_2 112.5(10) . . ?
C46_2 C47_2 H47A_2 109.1 . . ?
C48_2 C47_2 H47A_2 109.1 . . ?
C46_2 C47_2 H47B_2 109.1 . . ?
C48_2 C47_2 H47B_2 109.1 . . ?
H47A_2 C47_2 H47B_2 107.8 . . ?
C47_2 C48_2 H48A_2 109.5 . . ?
C47_2 C48_2 H48B_2 109.5 . . ?
H48A_2 C48_2 H48B_2 109.5 . . ?
C47_2 C48_2 H48C_2 109.5 . . ?
H48A_2 C48_2 H48C_2 109.5 . . ?
H48B_2 C48_2 H48C_2 109.5 . . ?
C50_2 C49_2 C54_2 118.2(15) . . ?
C50_2 C49_2 C6_2 121.4(13) . . ?
C54_2 C49_2 C6_2 120.3(14) . . ?
C49_2 C50_2 C51_2 122.8(16) . . ?
C49_2 C50_2 H50_2 118.6 . . ?
C51_2 C50_2 H50_2 118.6 . . ?
C52_2 C51_2 C50_2 118(2) . . ?
C52_2 C51_2 H51_2 121.1 . . ?
C50_2 C51_2 H51_2 121.1 . . ?
C51_2 C52_2 C53_2 123(2) . . ?
C51_2 C52_2 H52_2 118.3 . . ?
C53_2 C52_2 H52_2 118.3 . . ?
C52_2 C53_2 C54_2 119(2) . . ?
C52_2 C53_2 H53_2 120.4 . . ?
C54_2 C53_2 H53_2 120.4 . . ?
C49_2 C54_2 C53_2 118.4(17) . . ?
C49_2 C54_2 H54_2 120.8 . . ?
C53_2 C54_2 H54_2 120.8 . . ?
C56_2 C55_2 C60_2 119.6(14) . . ?
C56_2 C55_2 C16_2 120.5(12) . . ?
C60_2 C55_2 C16_2 119.9(12) . . ?
C55_2 C56_2 C57_2 120.7(15) . . ?
C55_2 C56_2 H56_2 119.7 . . ?
C57_2 C56_2 H56_2 119.7 . . ?
C56_2 C57_2 C58_2 118.2(17) . . ?
C56_2 C57_2 H57_2 120.9 . . ?
C58_2 C57_2 H57_2 120.9 . . ?
C59_2 C58_2 C57_2 120(2) . . ?
C59_2 C58_2 H58_2 120.1 . . ?
C57_2 C58_2 H58_2 120.1 . . ?
C58_2 C59_2 C60_2 123.5(19) . . ?
C58_2 C59_2 H59_2 118.2 . . ?
C60_2 C59_2 H59_2 118.2 . . ?
C59_2 C60_2 C55_2 118.1(14) . . ?
C59_2 C60_2 H60_2 120.9 . . ?
C55_2 C60_2 H60_2 120.9 . . ?
N6 N5 Rh1_1 120.1(6) . . ?
N6 N5 H5A 107.3 . . ?
Rh1_1 N5 H5A 107.3 . . ?
N6 N5 H5B 107.3 . . ?
Rh1_1 N5 H5B 107.3 . . ?
H5A N5 H5B 106.9 . . ?
N5 N6 Rh1_2 115.8(6) . . ?
N5 N6 H6A 108.3 . . ?
Rh1_2 N6 H6A 108.3 . . ?
N5 N6 H6B 108.3 . . ?
Rh1_2 N6 H6B 108.3 . . ?
H6A N6 H6B 107.4 . . ?

loop_
_geom_bond_atom_site_label_1
_geom_bond_atom_site_label_2
_geom_bond_distance
_geom_bond_site_symmetry_2
_geom_bond_publ_flag
I1_1 Rh1_1 2.6222(11) . ?
Rh1_1 N5 2.030(9) . ?
Rh1_1 N3_1 2.033(8) . ?
Rh1_1 N2_1 2.037(9) . ?
Rh1_1 N4_1 2.039(9) . ?
Rh1_1 N1_1 2.049(9) . ?
N1_1 C2_1 1.370(13) . ?
N1_1 C5_1 1.386(14) . ?
N2_1 C10_1 1.356(15) . ?
N2_1 C7_1 1.381(14) . ?
N3_1 C12_1 1.350(14) . ?
N3_1 C15_1 1.388(14) . ?
N4_1 C20_1 1.355(13) . ?
N4_1 C17_1 1.385(14) . ?
C1_1 C2_1 1.354(15) . ?
C1_1 C20_1 1.397(14) . ?
C1_1 H1_1 0.9500 . ?
C2_1 C3_1 1.443(15) . ?
C3_1 C4_1 1.324(16) . ?
C3_1 C25_1 1.522(16) . ?
C4_1 C5_1 1.466(15) . ?
C4_1 C21_1 1.515(17) . ?
C5_1 C6_1 1.398(15) . ?
C6_1 C7_1 1.387(16) . ?
C6_1 C49_1 1.482(16) . ?
C7_1 C8_1 1.459(18) . ?
C8_1 C9'_1 1.39(3) . ?
C8_1 C9_1 1.40(3) . ?
C8_1 C22_1 1.53(2) . ?
C9_1 C10_1 1.45(3) . ?
C9_1 C31_1 1.52(3) . ?
C9'_1 C31'_1 1.45(3) . ?
C9'_1 C10_1 1.49(3) . ?
C10_1 C11_1 1.399(17) . ?
C11_1 C12_1 1.364(16) . ?
C11_1 H11_1 0.9500 . ?
C12_1 C13_1 1.480(15) . ?
C13_1 C14_1 1.342(16) . ?
C13_1 C37_1 1.508(17) . ?
C14_1 C15_1 1.456(15) . ?
C14_1 C23_1 1.535(16) . ?
C15_1 C16_1 1.373(16) . ?
C16_1 C17_1 1.404(15) . ?
C16_1 C55_1 1.514(17) . ?
C17_1 C18_1 1.454(16) . ?
C18_1 C19_1 1.360(16) . ?
C18_1 C24_1 1.511(17) . ?
C19_1 C20_1 1.463(16) . ?
C19_1 C43_1 1.517(16) . ?
C21_1 H21A_1 0.9800 . ?
C21_1 H21B_1 0.9800 . ?
C21_1 H21C_1 0.9800 . ?
C22_1 H22A_1 0.9800 . ?
C22_1 H22B_1 0.9800 . ?
C22_1 H22C_1 0.9800 . ?
C23_1 H23A_1 0.9800 . ?
C23_1 H23B_1 0.9800 . ?
C23_1 H23C_1 0.9800 . ?
C24_1 H24A_1 0.9800 . ?
C24_1 H24B_1 0.9800 . ?
C24_1 H24C_1 0.9800 . ?
C25_1 C26_1 1.519(9) . ?
C25_1 H25A_1 0.9900 . ?
C25_1 H25B_1 0.9900 . ?
C26_1 C27_1 1.498(9) . ?
C26_1 H26A_1 0.9900 . ?
C26_1 H26B_1 0.9900 . ?
C27_1 C28_1 1.514(10) . ?
C27_1 H27A_1 0.9900 . ?
C27_1 H27B_1 0.9900 . ?
C28_1 C29_1 1.529(10) . ?
C28_1 H28A_1 0.9900 . ?
C28_1 H28B_1 0.9900 . ?
C29_1 C30_1 1.516(10) . ?
C29_1 H29A_1 0.9900 . ?
C29_1 H29B_1 0.9900 . ?
C30_1 H30A_1 0.9800 . ?
C30_1 H30B_1 0.9800 . ?
C30_1 H30C_1 0.9800 . ?
C31_1 C32_1 1.520(10) . ?
C31_1 H31A_1 0.9900 . ?
C31_1 H31B_1 0.9900 . ?
C32_1 C33_1 1.520(10) . ?
C32_1 H32A_1 0.9900 . ?
C32_1 H32B_1 0.9900 . ?
C33_1 C34_1 1.519(10) . ?
C33_1 H33A_1 0.9900 . ?
C33_1 H33B_1 0.9900 . ?
C34_1 C35_1 1.522(10) . ?
C34_1 H34A_1 0.9900 . ?
C34_1 H34B_1 0.9900 . ?
C35_1 C36_1 1.524(10) . ?
C35_1 H35A_1 0.9900 . ?
C35_1 H35B_1 0.9900 . ?
C36_1 H36A_1 0.9803 . ?
C36_1 H36B_1 0.9803 . ?
C36_1 H36C_1 0.9803 . ?
C31'_1 C32'_1 1.524(10) . ?
C31'_1 H31C_1 0.9900 . ?
C31'_1 H31D_1 0.9900 . ?
C32'_1 C33'_1 1.523(10) . ?
C32'_1 H32C_1 0.9900 . ?
C32'_1 H32D_1 0.9900 . ?
C33'_1 C34'_1 1.515(10) . ?
C33'_1 H33C_1 0.9900 . ?
C33'_1 H33D_1 0.9900 . ?
C34'_1 C35'_1 1.524(10) . ?
C34'_1 H34C_1 0.9900 . ?
C34'_1 H34D_1 0.9900 . ?
C35'_1 C36'_1 1.518(10) . ?
C35'_1 H35C_1 0.9900 . ?
C35'_1 H35D_1 0.9900 . ?
C36'_1 H36D_1 0.9800 . ?
C36'_1 H36E_1 0.9800 . ?
C36'_1 H36F_1 0.9800 . ?
C37_1 C38_1 1.515(9) . ?
C37_1 H37A_1 0.9900 . ?
C37_1 H37B_1 0.9900 . ?
C38_1 C39_1 1.500(9) . ?
C38_1 H38A_1 0.9900 . ?
C38_1 H38B_1 0.9900 . ?
C39_1 C40_1 1.518(10) . ?
C39_1 H39A_1 0.9900 . ?
C39_1 H39B_1 0.9900 . ?
C40_1 C41_1 1.521(10) . ?
C40_1 H40A_1 0.9900 . ?
C40_1 H40B_1 0.9900 . ?
C41_1 C42_1 1.518(10) . ?
C41_1 H41A_1 0.9900 . ?
C41_1 H41B_1 0.9900 . ?
C42_1 H42A_1 0.9800 . ?
C42_1 H42B_1 0.9800 . ?
C42_1 H42C_1 0.9800 . ?
C43_1 C44_1 1.518(9) . ?
C43_1 H43A_1 0.9900 . ?
C43_1 H43B_1 0.9900 . ?
C44_1 C45_1 1.517(9) . ?
C44_1 H44A_1 0.9900 . ?
C44_1 H44B_1 0.9900 . ?
C45_1 C46_1 1.518(9) . ?
C45_1 H45A_1 0.9900 . ?
C45_1 H45B_1 0.9900 . ?
C46_1 C47_1 1.507(10) . ?
C46_1 H46A_1 0.9900 . ?
C46_1 H46B_1 0.9900 . ?
C47_1 C48_1 1.520(10) . ?
C47_1 H47A_1 0.9900 . ?
C47_1 H47B_1 0.9900 . ?
C48_1 H48A_1 0.9800 . ?
C48_1 H48B_1 0.9800 . ?
C48_1 H48C_1 0.9800 . ?
C49_1 C50_1 1.371(18) . ?
C49_1 C54_1 1.395(17) . ?
C50_1 C51_1 1.40(2) . ?
C50_1 H50_1 0.9500 . ?
C51_1 C52_1 1.39(2) . ?
C51_1 H51_1 0.9500 . ?
C52_1 C53_1 1.33(2) . ?
C52_1 H52_1 0.9500 . ?
C53_1 C54_1 1.39(2) . ?
C53_1 H53_1 0.9500 . ?
C54_1 H54_1 0.9500 . ?
C55_1 C60_1 1.378(17) . ?
C55_1 C56_1 1.382(18) . ?
C56_1 C57_1 1.40(2) . ?
C56_1 H56_1 0.9500 . ?
C57_1 C58_1 1.39(2) . ?
C57_1 H57_1 0.9500 . ?
C58_1 C59_1 1.36(2) . ?
C58_1 H58_1 0.9500 . ?
C59_1 C60_1 1.38(2) . ?
C59_1 H59_1 0.9500 . ?
C60_1 H60_1 0.9500 . ?
I1_2 Rh1_2 2.6195(12) . ?
Rh1_2 N2_2 2.018(9) . ?
Rh1_2 N4_2 2.044(10) . ?
Rh1_2 N3_2 2.045(10) . ?
Rh1_2 N1_2 2.055(10) . ?
Rh1_2 N6 2.089(9) . ?
N1_2 C2_2 1.344(16) . ?
N1_2 C5_2 1.382(17) . ?
N2_2 C10_2 1.386(14) . ?
N2_2 C7_2 1.387(16) . ?
N3_2 C15_2 1.373(15) . ?
N3_2 C12_2 1.374(15) . ?
N4_2 C20_2 1.352(16) . ?
N4_2 C17_2 1.396(16) . ?
C1_2 C20_2 1.378(18) . ?
C1_2 C2_2 1.382(18) . ?
C1_2 H1_2 0.9500 . ?
C2_2 C3_2 1.446(18) . ?
C3_2 C4_2 1.349(19) . ?
C3_2 C25_2 1.504(17) . ?
C4_2 C5_2 1.467(19) . ?
C4_2 C21_2 1.50(2) . ?
C5_2 C6_2 1.404(18) . ?
C6_2 C7_2 1.412(18) . ?
C6_2 C49_2 1.48(2) . ?
C7_2 C8_2 1.446(18) . ?
C8_2 C9_2 1.353(17) . ?
C8_2 C22_2 1.50(2) . ?
C9_2 C10_2 1.433(16) . ?
C9_2 C31_2 1.469(16) . ?
C10_2 C11_2 1.408(16) . ?
C11_2 C12_2 1.385(16) . ?
C11_2 H11_2 0.9500 . ?
C12_2 C13_2 1.443(17) . ?
C13_2 C14_2 1.349(17) . ?
C13_2 C37_2 1.515(16) . ?
C14_2 C15_2 1.482(17) . ?
C14_2 C23_2 1.496(19) . ?
C15_2 C16_2 1.369(16) . ?
C16_2 C17_2 1.418(17) . ?
C16_2 C55_2 1.475(18) . ?
C17_2 C18_2 1.446(18) . ?
C18_2 C19_2 1.331(19) . ?
C18_2 C24_2 1.53(2) . ?
C19_2 C20_2 1.452(19) . ?
C19_2 C43_2 1.485(19) . ?
C21_2 H21A_2 0.9800 . ?
C21_2 H21B_2 0.9800 . ?
C21_2 H21C_2 0.9800 . ?
C22_2 H22A_2 0.9800 . ?
C22_2 H22B_2 0.9800 . ?
C22_2 H22C_2 0.9800 . ?
C23_2 H23A_2 0.9800 . ?
C23_2 H23B_2 0.9800 . ?
C23_2 H23C_2 0.9800 . ?
C24_2 H24A_2 0.9800 . ?
C24_2 H24B_2 0.9800 . ?
C24_2 H24C_2 0.9800 . ?
C25_2 C26_2 1.538(9) . ?
C25_2 H25A_2 0.9900 . ?
C25_2 H25B_2 0.9900 . ?
C26_2 C27_2 1.510(9) . ?
C26_2 H26A_2 0.9900 . ?
C26_2 H26B_2 0.9900 . ?
C27_2 C28_2 1.523(9) . ?
C27_2 H27A_2 0.9900 . ?
C27_2 H27B_2 0.9900 . ?
C28_2 C29_2 1.509(10) . ?
C28_2 H28A_2 0.9900 . ?
C28_2 H28B_2 0.9900 . ?
C29_2 C30_2 1.527(10) . ?
C29_2 H29A_2 0.9900 . ?
C29_2 H29B_2 0.9900 . ?
C30_2 H30A_2 0.9800 . ?
C30_2 H30B_2 0.9800 . ?
C30_2 H30C_2 0.9800 . ?
C31_2 C32_2 1.532(9) . ?
C31_2 H31A_2 0.9900 . ?
C31_2 H31B_2 0.9900 . ?
C32_2 C33_2 1.522(9) . ?
C32_2 H32A_2 0.9900 . ?
C32_2 H32B_2 0.9900 . ?
C33_2 C34_2 1.514(9) . ?
C33_2 H33A_2 0.9900 . ?
C33_2 H33B_2 0.9900 . ?
C34_2 C35_2 1.505(10) . ?
C34_2 H34A_2 0.9900 . ?
C34_2 H34B_2 0.9900 . ?
C35_2 C36_2 1.529(10) . ?
C35_2 H35A_2 0.9900 . ?
C35_2 H35B_2 0.9900 . ?
C36_2 H36A_2 0.9800 . ?
C36_2 H36B_2 0.9800 . ?
C36_2 H36C_2 0.9800 . ?
C37_2 C38_2 1.516(9) . ?
C37_2 H37A_2 0.9900 . ?
C37_2 H37B_2 0.9900 . ?
C38_2 C39_2 1.513(9) . ?
C38_2 H38A_2 0.9900 . ?
C38_2 H38B_2 0.9900 . ?
C39_2 C40_2 1.518(9) . ?
C39_2 H39A_2 0.9900 . ?
C39_2 H39B_2 0.9900 . ?
C40_2 C41_2 1.498(10) . ?
C40_2 H40A_2 0.9900 . ?
C40_2 H40B_2 0.9900 . ?
C41_2 C42_2 1.524(10) . ?
C41_2 H41A_2 0.9900 . ?
C41_2 H41B_2 0.9900 . ?
C42_2 H42A_2 0.9800 . ?
C42_2 H42B_2 0.9800 . ?
C42_2 H42C_2 0.9800 . ?
C43_2 C44_2 1.501(9) . ?
C43_2 H43A_2 0.9900 . ?
C43_2 H43B_2 0.9900 . ?
C44_2 C45_2 1.502(9) . ?
C44_2 H44A_2 0.9900 . ?
C44_2 H44B_2 0.9900 . ?
C45_2 C46_2 1.531(9) . ?
C45_2 H45A_2 0.9900 . ?
C45_2 H45B_2 0.9900 . ?
C46_2 C47_2 1.513(10) . ?
C46_2 H46A_2 0.9900 . ?
C46_2 H46B_2 0.9900 . ?
C47_2 C48_2 1.522(10) . ?
C47_2 H47A_2 0.9900 . ?
C47_2 H47B_2 0.9900 . ?
C48_2 H48A_2 0.9800 . ?
C48_2 H48B_2 0.9800 . ?
C48_2 H48C_2 0.9800 . ?
C49_2 C50_2 1.38(2) . ?
C49_2 C54_2 1.40(2) . ?
C50_2 C51_2 1.38(2) . ?
C50_2 H50_2 0.9500 . ?
C51_2 C52_2 1.32(3) . ?
C51_2 H51_2 0.9500 . ?
C52_2 C53_2 1.36(3) . ?
C52_2 H52_2 0.9500 . ?
C53_2 C54_2 1.41(3) . ?
C53_2 H53_2 0.9500 . ?
C54_2 H54_2 0.9500 . ?
C55_2 C56_2 1.38(2) . ?
C55_2 C60_2 1.408(19) . ?
C56_2 C57_2 1.40(2) . ?
C56_2 H56_2 0.9500 . ?
C57_2 C58_2 1.43(3) . ?
C57_2 H57_2 0.9500 . ?
C58_2 C59_2 1.31(2) . ?
C58_2 H58_2 0.9500 . ?
C59_2 C60_2 1.39(2) . ?
C59_2 H59_2 0.9500 . ?
C60_2 H60_2 0.9500 . ?
N5 N6 1.466(13) . ?
N5 H5A 0.9200 . ?
N5 H5B 0.9200 . ?
N6 H6A 0.9200 . ?
N6 H6B 0.9200 . ?

loop_
_geom_torsion_atom_site_label_1
_geom_torsion_atom_site_label_2
_geom_torsion_atom_site_label_3
_geom_torsion_atom_site_label_4
_geom_torsion
_geom_torsion_site_symmetry_1
_geom_torsion_site_symmetry_2
_geom_torsion_site_symmetry_3
_geom_torsion_site_symmetry_4
_geom_torsion_publ_flag
N5 Rh1_1 N1_1 C2_1 -84.9(8) . . . . ?
N3_1 Rh1_1 N1_1 C2_1 -94(10) . . . . ?
N2_1 Rh1_1 N1_1 C2_1 -173.2(8) . . . . ?
N4_1 Rh1_1 N1_1 C2_1 2.7(8) . . . . ?
I1_1 Rh1_1 N1_1 C2_1 95.7(8) . . . . ?
N5 Rh1_1 N1_1 C5_1 97.4(9) . . . . ?
N3_1 Rh1_1 N1_1 C5_1 88(10) . . . . ?
N2_1 Rh1_1 N1_1 C5_1 9.1(9) . . . . ?
N4_1 Rh1_1 N1_1 C5_1 -175.0(9) . . . . ?
I1_1 Rh1_1 N1_1 C5_1 -82.0(8) . . . . ?
N5 Rh1_1 N2_1 C10_1 87.0(9) . . . . ?
N3_1 Rh1_1 N2_1 C10_1 -4.9(9) . . . . ?
N4_1 Rh1_1 N2_1 C10_1 90(5) . . . . ?
N1_1 Rh1_1 N2_1 C10_1 173.0(9) . . . . ?
I1_1 Rh1_1 N2_1 C10_1 -95.1(8) . . . . ?
N5 Rh1_1 N2_1 C7_1 -92.4(9) . . . . ?
N3_1 Rh1_1 N2_1 C7_1 175.6(9) . . . . ?
N4_1 Rh1_1 N2_1 C7_1 -89(5) . . . . ?
N1_1 Rh1_1 N2_1 C7_1 -6.5(9) . . . . ?
I1_1 Rh1_1 N2_1 C7_1 85.4(9) . . . . ?
N5 Rh1_1 N3_1 C12_1 -88.1(8) . . . . ?
N2_1 Rh1_1 N3_1 C12_1 0.0(8) . . . . ?
N4_1 Rh1_1 N3_1 C12_1 -175.9(8) . . . . ?
N1_1 Rh1_1 N3_1 C12_1 -79(10) . . . . ?
I1_1 Rh1_1 N3_1 C12_1 91.2(8) . . . . ?
N5 Rh1_1 N3_1 C15_1 96.6(9) . . . . ?
N2_1 Rh1_1 N3_1 C15_1 -175.3(9) . . . . ?
N4_1 Rh1_1 N3_1 C15_1 8.8(9) . . . . ?
N1_1 Rh1_1 N3_1 C15_1 106(10) . . . . ?
I1_1 Rh1_1 N3_1 C15_1 -84.1(8) . . . . ?
N5 Rh1_1 N4_1 C20_1 78.9(8) . . . . ?
N3_1 Rh1_1 N4_1 C20_1 171.0(8) . . . . ?
N2_1 Rh1_1 N4_1 C20_1 76(5) . . . . ?
N1_1 Rh1_1 N4_1 C20_1 -6.9(8) . . . . ?
I1_1 Rh1_1 N4_1 C20_1 -99.0(8) . . . . ?
N5 Rh1_1 N4_1 C17_1 -93.2(9) . . . . ?
N3_1 Rh1_1 N4_1 C17_1 -1.0(9) . . . . ?
N2_1 Rh1_1 N4_1 C17_1 -96(5) . . . . ?
N1_1 Rh1_1 N4_1 C17_1 -179.0(9) . . . . ?
I1_1 Rh1_1 N4_1 C17_1 88.9(8) . . . . ?
C20_1 C1_1 C2_1 N1_1 0.8(17) . . . . ?
C20_1 C1_1 C2_1 C3_1 179.4(10) . . . . ?
C5_1 N1_1 C2_1 C1_1 177.8(10) . . . . ?
Rh1_1 N1_1 C2_1 C1_1 -0.3(14) . . . . ?
C5_1 N1_1 C2_1 C3_1 -1.0(11) . . . . ?
Rh1_1 N1_1 C2_1 C3_1 -179.2(7) . . . . ?
C1_1 C2_1 C3_1 C4_1 -177.0(10) . . . . ?
N1_1 C2_1 C3_1 C4_1 1.8(12) . . . . ?
C1_1 C2_1 C3_1 C25_1 9.1(16) . . . . ?
N1_1 C2_1 C3_1 C25_1 -172.0(9) . . . . ?
C2_1 C3_1 C4_1 C5_1 -1.8(12) . . . . ?
C25_1 C3_1 C4_1 C5_1 171.7(10) . . . . ?
C2_1 C3_1 C4_1 C21_1 176.9(10) . . . . ?
C25_1 C3_1 C4_1 C21_1 -9.6(18) . . . . ?
C2_1 N1_1 C5_1 C6_1 176.4(9) . . . . ?
Rh1_1 N1_1 C5_1 C6_1 -5.6(15) . . . . ?
C2_1 N1_1 C5_1 C4_1 0.0(11) . . . . ?
Rh1_1 N1_1 C5_1 C4_1 177.9(7) . . . . ?
C3_1 C4_1 C5_1 N1_1 1.2(12) . . . . ?
C21_1 C4_1 C5_1 N1_1 -177.5(10) . . . . ?
C3_1 C4_1 C5_1 C6_1 -175.1(11) . . . . ?
C21_1 C4_1 C5_1 C6_1 6.3(18) . . . . ?
N1_1 C5_1 C6_1 C7_1 -4.8(17) . . . . ?
C4_1 C5_1 C6_1 C7_1 170.9(11) . . . . ?
N1_1 C5_1 C6_1 C49_1 177.1(9) . . . . ?
C4_1 C5_1 C6_1 C49_1 -7.2(16) . . . . ?
C10_1 N2_1 C7_1 C6_1 -179.5(11) . . . . ?
Rh1_1 N2_1 C7_1 C6_1 0.0(16) . . . . ?
C10_1 N2_1 C7_1 C8_1 -2.6(12) . . . . ?
Rh1_1 N2_1 C7_1 C8_1 176.9(7) . . . . ?
C5_1 C6_1 C7_1 N2_1 7.7(17) . . . . ?
C49_1 C6_1 C7_1 N2_1 -174.2(10) . . . . ?
C5_1 C6_1 C7_1 C8_1 -168.5(11) . . . . ?
C49_1 C6_1 C7_1 C8_1 9.6(17) . . . . ?
N2_1 C7_1 C8_1 C9'_1 16.3(19) . . . . ?
C6_1 C7_1 C8_1 C9'_1 -167.0(17) . . . . ?
N2_1 C7_1 C8_1 C9_1 -7.3(17) . . . . ?
C6_1 C7_1 C8_1 C9_1 169.4(16) . . . . ?
N2_1 C7_1 C8_1 C22_1 177.9(13) . . . . ?
C6_1 C7_1 C8_1 C22_1 -5(2) . . . . ?
C9'_1 C8_1 C9_1 C10_1 -80(5) . . . . ?
C7_1 C8_1 C9_1 C10_1 13(2) . . . . ?
C22_1 C8_1 C9_1 C10_1 -171.3(14) . . . . ?
C9'_1 C8_1 C9_1 C31_1 90(5) . . . . ?
C7_1 C8_1 C9_1 C31_1 -177(2) . . . . ?
C22_1 C8_1 C9_1 C31_1 -1(4) . . . . ?
C9_1 C8_1 C9'_1 C31'_1 -95(5) . . . . ?
C7_1 C8_1 C9'_1 C31'_1 171(3) . . . . ?
C22_1 C8_1 C9'_1 C31'_1 7(4) . . . . ?
C9_1 C8_1 C9'_1 C10_1 72(4) . . . . ?
C7_1 C8_1 C9'_1 C10_1 -21(2) . . . . ?
C22_1 C8_1 C9'_1 C10_1 175.0(14) . . . . ?
C7_1 N2_1 C10_1 C11_1 -174.2(11) . . . . ?
Rh1_1 N2_1 C10_1 C11_1 6.3(16) . . . . ?
C7_1 N2_1 C10_1 C9_1 11.5(17) . . . . ?
Rh1_1 N2_1 C10_1 C9_1 -168.0(14) . . . . ?
C7_1 N2_1 C10_1 C9'_1 -11.1(17) . . . . ?
Rh1_1 N2_1 C10_1 C9'_1 169.4(14) . . . . ?
C8_1 C9_1 C10_1 N2_1 -16(2) . . . . ?
C31_1 C9_1 C10_1 N2_1 174(2) . . . . ?
C8_1 C9_1 C10_1 C11_1 169.6(13) . . . . ?
C31_1 C9_1 C10_1 C11_1 -1(3) . . . . ?
C8_1 C9_1 C10_1 C9'_1 75(4) . . . . ?
C31_1 C9_1 C10_1 C9'_1 -95(5) . . . . ?
C8_1 C9'_1 C10_1 N2_1 21(2) . . . . ?
C31'_1 C9'_1 C10_1 N2_1 -170(2) . . . . ?
C8_1 C9'_1 C10_1 C11_1 -175.2(14) . . . . ?
C31'_1 C9'_1 C10_1 C11_1 -6(4) . . . . ?
C8_1 C9'_1 C10_1 C9_1 -76(4) . . . . ?
C31'_1 C9'_1 C10_1 C9_1 93(5) . . . . ?
N2_1 C10_1 C11_1 C12_1 -1.2(19) . . . . ?
C9_1 C10_1 C11_1 C12_1 172.5(17) . . . . ?
C9'_1 C10_1 C11_1 C12_1 -162.5(17) . . . . ?
C15_1 N3_1 C12_1 C11_1 -179.2(11) . . . . ?
Rh1_1 N3_1 C12_1 C11_1 4.6(15) . . . . ?
C15_1 N3_1 C12_1 C13_1 2.6(11) . . . . ?
Rh1_1 N3_1 C12_1 C13_1 -173.6(7) . . . . ?
C10_1 C11_1 C12_1 N3_1 -5.0(19) . . . . ?
C10_1 C11_1 C12_1 C13_1 173.0(11) . . . . ?
N3_1 C12_1 C13_1 C14_1 -0.3(12) . . . . ?
C11_1 C12_1 C13_1 C14_1 -178.6(10) . . . . ?
N3_1 C12_1 C13_1 C37_1 179.5(9) . . . . ?
C11_1 C12_1 C13_1 C37_1 1.2(16) . . . . ?
C12_1 C13_1 C14_1 C15_1 -2.0(12) . . . . ?
C37_1 C13_1 C14_1 C15_1 178.2(11) . . . . ?
C12_1 C13_1 C14_1 C23_1 176.1(10) . . . . ?
C37_1 C13_1 C14_1 C23_1 -3.7(19) . . . . ?
C12_1 N3_1 C15_1 C16_1 172.7(10) . . . . ?
Rh1_1 N3_1 C15_1 C16_1 -11.5(15) . . . . ?
C12_1 N3_1 C15_1 C14_1 -3.7(11) . . . . ?
Rh1_1 N3_1 C15_1 C14_1 172.1(7) . . . . ?
C13_1 C14_1 C15_1 C16_1 -172.5(11) . . . . ?
C23_1 C14_1 C15_1 C16_1 9.5(19) . . . . ?
C13_1 C14_1 C15_1 N3_1 3.6(12) . . . . ?
C23_1 C14_1 C15_1 N3_1 -174.3(11) . . . . ?
N3_1 C15_1 C16_1 C17_1 3.7(18) . . . . ?
C14_1 C15_1 C16_1 C17_1 179.3(11) . . . . ?
N3_1 C15_1 C16_1 C55_1 -170.6(10) . . . . ?
C14_1 C15_1 C16_1 C55_1 5.1(17) . . . . ?
C20_1 N4_1 C17_1 C16_1 -177.7(10) . . . . ?
Rh1_1 N4_1 C17_1 C16_1 -4.7(15) . . . . ?
C20_1 N4_1 C17_1 C18_1 1.3(11) . . . . ?
Rh1_1 N4_1 C17_1 C18_1 174.4(7) . . . . ?
C15_1 C16_1 C17_1 N4_1 4.5(18) . . . . ?
C55_1 C16_1 C17_1 N4_1 178.9(9) . . . . ?
C15_1 C16_1 C17_1 C18_1 -174.3(11) . . . . ?
C55_1 C16_1 C17_1 C18_1 0.0(16) . . . . ?
N4_1 C17_1 C18_1 C19_1 -0.7(12) . . . . ?
C16_1 C17_1 C18_1 C19_1 178.3(11) . . . . ?
N4_1 C17_1 C18_1 C24_1 -179.6(11) . . . . ?
C16_1 C17_1 C18_1 C24_1 -0.6(19) . . . . ?
C17_1 C18_1 C19_1 C20_1 -0.1(12) . . . . ?
C24_1 C18_1 C19_1 C20_1 178.8(10) . . . . ?
C17_1 C18_1 C19_1 C43_1 -178.4(11) . . . . ?
C24_1 C18_1 C19_1 C43_1 0.6(19) . . . . ?
C17_1 N4_1 C20_1 C1_1 -177.1(10) . . . . ?
Rh1_1 N4_1 C20_1 C1_1 9.4(14) . . . . ?
C17_1 N4_1 C20_1 C19_1 -1.4(11) . . . . ?
Rh1_1 N4_1 C20_1 C19_1 -175.0(7) . . . . ?
C2_1 C1_1 C20_1 N4_1 -5.9(17) . . . . ?
C2_1 C1_1 C20_1 C19_1 179.0(10) . . . . ?
C18_1 C19_1 C20_1 N4_1 1.0(12) . . . . ?
C43_1 C19_1 C20_1 N4_1 179.3(10) . . . . ?
C18_1 C19_1 C20_1 C1_1 176.7(10) . . . . ?
C43_1 C19_1 C20_1 C1_1 -5.0(17) . . . . ?
C4_1 C3_1 C25_1 C26_1 -80.3(16) . . . . ?
C2_1 C3_1 C25_1 C26_1 92.2(14) . . . . ?
C3_1 C25_1 C26_1 C27_1 -162.7(12) . . . . ?
C25_1 C26_1 C27_1 C28_1 -57(2) . . . . ?
C26_1 C27_1 C28_1 C29_1 178.9(18) . . . . ?
C27_1 C28_1 C29_1 C30_1 -172(2) . . . . ?
C8_1 C9_1 C31_1 C32_1 -79(4) . . . . ?
C10_1 C9_1 C31_1 C32_1 89(3) . . . . ?
C9_1 C31_1 C32_1 C33_1 179(3) . . . . ?
C31_1 C32_1 C33_1 C34_1 -164(3) . . . . ?
C32_1 C33_1 C34_1 C35_1 -178(4) . . . . ?
C33_1 C34_1 C35_1 C36_1 179(4) . . . . ?
C8_1 C9'_1 C31'_1 C32'_1 90(4) . . . . ?
C10_1 C9'_1 C31'_1 C32'_1 -76(4) . . . . ?
C9'_1 C31'_1 C32'_1 C33'_1 169(3) . . . . ?
C31'_1 C32'_1 C33'_1 C34'_1 176(3) . . . . ?
C32'_1 C33'_1 C34'_1 C35'_1 179(4) . . . . ?
C33'_1 C34'_1 C35'_1 C36'_1 -169(4) . . . . ?
C14_1 C13_1 C37_1 C38_1 105.2(15) . . . . ?
C12_1 C13_1 C37_1 C38_1 -74.5(13) . . . . ?
C13_1 C37_1 C38_1 C39_1 -70.8(14) . . . . ?
C37_1 C38_1 C39_1 C40_1 -72.7(19) . . . . ?
C38_1 C39_1 C40_1 C41_1 178.3(18) . . . . ?
C39_1 C40_1 C41_1 C42_1 179(2) . . . . ?
C18_1 C19_1 C43_1 C44_1 91.5(15) . . . . ?
C20_1 C19_1 C43_1 C44_1 -86.4(14) . . . . ?
C19_1 C43_1 C44_1 C45_1 -171.0(11) . . . . ?
C43_1 C44_1 C45_1 C46_1 77.7(14) . . . . ?
C44_1 C45_1 C46_1 C47_1 89(2) . . . . ?
C45_1 C46_1 C47_1 C48_1 176.4(19) . . . . ?
C7_1 C6_1 C49_1 C50_1 90.9(14) . . . . ?
C5_1 C6_1 C49_1 C50_1 -90.9(14) . . . . ?
C7_1 C6_1 C49_1 C54_1 -90.9(14) . . . . ?
C5_1 C6_1 C49_1 C54_1 87.3(14) . . . . ?
C54_1 C49_1 C50_1 C51_1 2(2) . . . . ?
C6_1 C49_1 C50_1 C51_1 179.9(13) . . . . ?
C49_1 C50_1 C51_1 C52_1 -2(2) . . . . ?
C50_1 C51_1 C52_1 C53_1 2(3) . . . . ?
C51_1 C52_1 C53_1 C54_1 -1(3) . . . . ?
C52_1 C53_1 C54_1 C49_1 0(2) . . . . ?
C50_1 C49_1 C54_1 C53_1 -0.4(19) . . . . ?
C6_1 C49_1 C54_1 C53_1 -178.7(13) . . . . ?
C15_1 C16_1 C55_1 C60_1 -99.8(14) . . . . ?
C17_1 C16_1 C55_1 C60_1 85.3(14) . . . . ?
C15_1 C16_1 C55_1 C56_1 78.5(14) . . . . ?
C17_1 C16_1 C55_1 C56_1 -96.4(13) . . . . ?
C60_1 C55_1 C56_1 C57_1 -1.2(19) . . . . ?
C16_1 C55_1 C56_1 C57_1 -179.6(12) . . . . ?
C55_1 C56_1 C57_1 C58_1 -1(2) . . . . ?
C56_1 C57_1 C58_1 C59_1 3(2) . . . . ?
C57_1 C58_1 C59_1 C60_1 -3(2) . . . . ?
C56_1 C55_1 C60_1 C59_1 0.8(19) . . . . ?
C16_1 C55_1 C60_1 C59_1 179.0(12) . . . . ?
C58_1 C59_1 C60_1 C55_1 2(2) . . . . ?
N2_2 Rh1_2 N1_2 C2_2 174.4(10) . . . . ?
N4_2 Rh1_2 N1_2 C2_2 -3.7(10) . . . . ?
N3_2 Rh1_2 N1_2 C2_2 71(6) . . . . ?
N6 Rh1_2 N1_2 C2_2 87.9(9) . . . . ?
I1_2 Rh1_2 N1_2 C2_2 -92.0(9) . . . . ?
N2_2 Rh1_2 N1_2 C5_2 -6.1(10) . . . . ?
N4_2 Rh1_2 N1_2 C5_2 175.8(10) . . . . ?
N3_2 Rh1_2 N1_2 C5_2 -110(6) . . . . ?
N6 Rh1_2 N1_2 C5_2 -92.6(10) . . . . ?
I1_2 Rh1_2 N1_2 C5_2 87.5(10) . . . . ?
N4_2 Rh1_2 N2_2 C10_2 -114(10) . . . . ?
N3_2 Rh1_2 N2_2 C10_2 2.4(9) . . . . ?
N1_2 Rh1_2 N2_2 C10_2 -174.1(9) . . . . ?
N6 Rh1_2 N2_2 C10_2 -84.5(9) . . . . ?
I1_2 Rh1_2 N2_2 C10_2 96.1(8) . . . . ?
N4_2 Rh1_2 N2_2 C7_2 70(10) . . . . ?
N3_2 Rh1_2 N2_2 C7_2 -174.1(10) . . . . ?
N1_2 Rh1_2 N2_2 C7_2 9.4(10) . . . . ?
N6 Rh1_2 N2_2 C7_2 99.1(10) . . . . ?
I1_2 Rh1_2 N2_2 C7_2 -80.4(10) . . . . ?
N2_2 Rh1_2 N3_2 C15_2 178.9(9) . . . . ?
N4_2 Rh1_2 N3_2 C15_2 -3.0(9) . . . . ?
N1_2 Rh1_2 N3_2 C15_2 -77(6) . . . . ?
N6 Rh1_2 N3_2 C15_2 -94.8(10) . . . . ?
I1_2 Rh1_2 N3_2 C15_2 85.1(9) . . . . ?
N2_2 Rh1_2 N3_2 C12_2 -4.6(9) . . . . ?
N4_2 Rh1_2 N3_2 C12_2 173.4(9) . . . . ?
N1_2 Rh1_2 N3_2 C12_2 99(6) . . . . ?
N6 Rh1_2 N3_2 C12_2 81.7(9) . . . . ?
I1_2 Rh1_2 N3_2 C12_2 -98.4(8) . . . . ?
N2_2 Rh1_2 N4_2 C20_2 -64(10) . . . . ?
N3_2 Rh1_2 N4_2 C20_2 179.1(10) . . . . ?
N1_2 Rh1_2 N4_2 C20_2 -4.4(10) . . . . ?
N6 Rh1_2 N4_2 C20_2 -93.9(9) . . . . ?
I1_2 Rh1_2 N4_2 C20_2 85.6(9) . . . . ?
N2_2 Rh1_2 N4_2 C17_2 131(10) . . . . ?
N3_2 Rh1_2 N4_2 C17_2 14.1(10) . . . . ?
N1_2 Rh1_2 N4_2 C17_2 -169.4(10) . . . . ?
N6 Rh1_2 N4_2 C17_2 101.1(10) . . . . ?
I1_2 Rh1_2 N4_2 C17_2 -79.4(9) . . . . ?
C5_2 N1_2 C2_2 C1_2 -173.4(12) . . . . ?
Rh1_2 N1_2 C2_2 C1_2 6.2(17) . . . . ?
C5_2 N1_2 C2_2 C3_2 1.2(13) . . . . ?
Rh1_2 N1_2 C2_2 C3_2 -179.2(8) . . . . ?
C20_2 C1_2 C2_2 N1_2 0(2) . . . . ?
C20_2 C1_2 C2_2 C3_2 -173.8(13) . . . . ?
N1_2 C2_2 C3_2 C4_2 -1.9(14) . . . . ?
C1_2 C2_2 C3_2 C4_2 172.8(12) . . . . ?
N1_2 C2_2 C3_2 C25_2 -174.6(11) . . . . ?
C1_2 C2_2 C3_2 C25_2 0.2(19) . . . . ?
C2_2 C3_2 C4_2 C5_2 1.8(14) . . . . ?
C25_2 C3_2 C4_2 C5_2 173.8(12) . . . . ?
C2_2 C3_2 C4_2 C21_2 178.8(13) . . . . ?
C25_2 C3_2 C4_2 C21_2 -9(2) . . . . ?
C2_2 N1_2 C5_2 C6_2 178.9(12) . . . . ?
Rh1_2 N1_2 C5_2 C6_2 -0.7(18) . . . . ?
C2_2 N1_2 C5_2 C4_2 0.0(13) . . . . ?
Rh1_2 N1_2 C5_2 C4_2 -179.6(8) . . . . ?
C3_2 C4_2 C5_2 N1_2 -1.2(15) . . . . ?
C21_2 C4_2 C5_2 N1_2 -177.8(14) . . . . ?
C3_2 C4_2 C5_2 C6_2 179.9(13) . . . . ?
C21_2 C4_2 C5_2 C6_2 3(2) . . . . ?
N1_2 C5_2 C6_2 C7_2 8(2) . . . . ?
C4_2 C5_2 C6_2 C7_2 -173.3(12) . . . . ?
N1_2 C5_2 C6_2 C49_2 -166.7(12) . . . . ?
C4_2 C5_2 C6_2 C49_2 12.0(19) . . . . ?
C10_2 N2_2 C7_2 C6_2 177.0(11) . . . . ?
Rh1_2 N2_2 C7_2 C6_2 -6.0(17) . . . . ?
C10_2 N2_2 C7_2 C8_2 0.1(12) . . . . ?
Rh1_2 N2_2 C7_2 C8_2 177.1(8) . . . . ?
C5_2 C6_2 C7_2 N2_2 -4.7(19) . . . . ?
C49_2 C6_2 C7_2 N2_2 170.0(11) . . . . ?
C5_2 C6_2 C7_2 C8_2 171.7(12) . . . . ?
C49_2 C6_2 C7_2 C8_2 -13.7(19) . . . . ?
N2_2 C7_2 C8_2 C9_2 1.2(14) . . . . ?
C6_2 C7_2 C8_2 C9_2 -175.5(12) . . . . ?
N2_2 C7_2 C8_2 C22_2 179.7(12) . . . . ?
C6_2 C7_2 C8_2 C22_2 3(2) . . . . ?
C7_2 C8_2 C9_2 C10_2 -1.9(13) . . . . ?
C22_2 C8_2 C9_2 C10_2 179.5(12) . . . . ?
C7_2 C8_2 C9_2 C31_2 175.4(11) . . . . ?
C22_2 C8_2 C9_2 C31_2 -3(2) . . . . ?
C7_2 N2_2 C10_2 C11_2 177.3(11) . . . . ?
Rh1_2 N2_2 C10_2 C11_2 0.1(15) . . . . ?
C7_2 N2_2 C10_2 C9_2 -1.3(12) . . . . ?
Rh1_2 N2_2 C10_2 C9_2 -178.6(7) . . . . ?
C8_2 C9_2 C10_2 N2_2 2.1(13) . . . . ?
C31_2 C9_2 C10_2 N2_2 -175.3(10) . . . . ?
C8_2 C9_2 C10_2 C11_2 -176.6(11) . . . . ?
C31_2 C9_2 C10_2 C11_2 6.0(18) . . . . ?
N2_2 C10_2 C11_2 C12_2 -1.6(18) . . . . ?
C9_2 C10_2 C11_2 C12_2 176.9(11) . . . . ?
C15_2 N3_2 C12_2 C11_2 -178.1(11) . . . . ?
Rh1_2 N3_2 C12_2 C11_2 4.8(16) . . . . ?
C15_2 N3_2 C12_2 C13_2 0.6(12) . . . . ?
Rh1_2 N3_2 C12_2 C13_2 -176.5(7) . . . . ?
C10_2 C11_2 C12_2 N3_2 -1.2(19) . . . . ?
C10_2 C11_2 C12_2 C13_2 -179.7(11) . . . . ?
N3_2 C12_2 C13_2 C14_2 -0.9(13) . . . . ?
C11_2 C12_2 C13_2 C14_2 177.8(11) . . . . ?
N3_2 C12_2 C13_2 C37_2 176.6(10) . . . . ?
C11_2 C12_2 C13_2 C37_2 -4.7(18) . . . . ?
C12_2 C13_2 C14_2 C15_2 0.9(13) . . . . ?
C37_2 C13_2 C14_2 C15_2 -176.5(11) . . . . ?
C12_2 C13_2 C14_2 C23_2 178.9(11) . . . . ?
C37_2 C13_2 C14_2 C23_2 1(2) . . . . ?
C12_2 N3_2 C15_2 C16_2 176.6(11) . . . . ?
Rh1_2 N3_2 C15_2 C16_2 -6.5(17) . . . . ?
C12_2 N3_2 C15_2 C14_2 -0.1(12) . . . . ?
Rh1_2 N3_2 C15_2 C14_2 176.8(7) . . . . ?
C13_2 C14_2 C15_2 C16_2 -177.1(12) . . . . ?
C23_2 C14_2 C15_2 C16_2 5(2) . . . . ?
C13_2 C14_2 C15_2 N3_2 -0.5(13) . . . . ?
C23_2 C14_2 C15_2 N3_2 -178.4(12) . . . . ?
N3_2 C15_2 C16_2 C17_2 8.2(19) . . . . ?
C14_2 C15_2 C16_2 C17_2 -175.8(12) . . . . ?
N3_2 C15_2 C16_2 C55_2 -175.2(11) . . . . ?
C14_2 C15_2 C16_2 C55_2 0.8(18) . . . . ?
C20_2 N4_2 C17_2 C16_2 176.2(11) . . . . ?
Rh1_2 N4_2 C17_2 C16_2 -16.7(17) . . . . ?
C20_2 N4_2 C17_2 C18_2 -0.7(13) . . . . ?
Rh1_2 N4_2 C17_2 C18_2 166.4(8) . . . . ?
C15_2 C16_2 C17_2 N4_2 3.8(19) . . . . ?
C55_2 C16_2 C17_2 N4_2 -172.9(11) . . . . ?
C15_2 C16_2 C17_2 C18_2 180.0(12) . . . . ?
C55_2 C16_2 C17_2 C18_2 3.3(19) . . . . ?
N4_2 C17_2 C18_2 C19_2 2.4(14) . . . . ?
C16_2 C17_2 C18_2 C19_2 -174.3(13) . . . . ?
N4_2 C17_2 C18_2 C24_2 -175.6(12) . . . . ?
C16_2 C17_2 C18_2 C24_2 8(2) . . . . ?
C17_2 C18_2 C19_2 C20_2 -2.9(15) . . . . ?
C24_2 C18_2 C19_2 C20_2 175.1(12) . . . . ?
C17_2 C18_2 C19_2 C43_2 -175.0(12) . . . . ?
C24_2 C18_2 C19_2 C43_2 3(2) . . . . ?
C17_2 N4_2 C20_2 C1_2 178.9(12) . . . . ?
Rh1_2 N4_2 C20_2 C1_2 11.2(17) . . . . ?
C17_2 N4_2 C20_2 C19_2 -1.1(13) . . . . ?
Rh1_2 N4_2 C20_2 C19_2 -168.9(8) . . . . ?
C2_2 C1_2 C20_2 N4_2 -10(2) . . . . ?
C2_2 C1_2 C20_2 C19_2 170.2(13) . . . . ?
C18_2 C19_2 C20_2 N4_2 2.6(15) . . . . ?
C43_2 C19_2 C20_2 N4_2 175.2(11) . . . . ?
C18_2 C19_2 C20_2 C1_2 -177.4(12) . . . . ?
C43_2 C19_2 C20_2 C1_2 -5(2) . . . . ?
C4_2 C3_2 C25_2 C26_2 -90.8(18) . . . . ?
C2_2 C3_2 C25_2 C26_2 79.9(16) . . . . ?
C3_2 C25_2 C26_2 C27_2 -168.3(14) . . . . ?
C25_2 C26_2 C27_2 C28_2 175.1(14) . . . . ?
C26_2 C27_2 C28_2 C29_2 48(2) . . . . ?
C27_2 C28_2 C29_2 C30_2 178(2) . . . . ?
C8_2 C9_2 C31_2 C32_2 -99.6(16) . . . . ?
C10_2 C9_2 C31_2 C32_2 77.3(16) . . . . ?
C9_2 C31_2 C32_2 C33_2 166.9(13) . . . . ?
C31_2 C32_2 C33_2 C34_2 149.0(12) . . . . ?
C32_2 C33_2 C34_2 C35_2 84(2) . . . . ?
C33_2 C34_2 C35_2 C36_2 -179.1(19) . . . . ?
C14_2 C13_2 C37_2 C38_2 93.2(16) . . . . ?
C12_2 C13_2 C37_2 C38_2 -83.8(15) . . . . ?
C13_2 C37_2 C38_2 C39_2 -170.5(14) . . . . ?
C37_2 C38_2 C39_2 C40_2 -172.6(16) . . . . ?
C38_2 C39_2 C40_2 C41_2 156(2) . . . . ?
C39_2 C40_2 C41_2 C42_2 174(2) . . . . ?
C18_2 C19_2 C43_2 C44_2 78.8(18) . . . . ?
C20_2 C19_2 C43_2 C44_2 -92.1(17) . . . . ?
C19_2 C43_2 C44_2 C45_2 43(2) . . . . ?
C43_2 C44_2 C45_2 C46_2 -173.2(15) . . . . ?
C44_2 C45_2 C46_2 C47_2 -170.8(15) . . . . ?
C45_2 C46_2 C47_2 C48_2 -75(2) . . . . ?
C5_2 C6_2 C49_2 C50_2 84.6(17) . . . . ?
C7_2 C6_2 C49_2 C50_2 -90.5(16) . . . . ?
C5_2 C6_2 C49_2 C54_2 -94.2(17) . . . . ?
C7_2 C6_2 C49_2 C54_2 90.7(17) . . . . ?
C54_2 C49_2 C50_2 C51_2 -1(2) . . . . ?
C6_2 C49_2 C50_2 C51_2 -179.5(15) . . . . ?
C49_2 C50_2 C51_2 C52_2 2(3) . . . . ?
C50_2 C51_2 C52_2 C53_2 -5(3) . . . . ?
C51_2 C52_2 C53_2 C54_2 7(3) . . . . ?
C50_2 C49_2 C54_2 C53_2 2(2) . . . . ?
C6_2 C49_2 C54_2 C53_2 -179.1(16) . . . . ?
C52_2 C53_2 C54_2 C49_2 -5(3) . . . . ?
C15_2 C16_2 C55_2 C56_2 88.7(15) . . . . ?
C17_2 C16_2 C55_2 C56_2 -94.4(15) . . . . ?
C15_2 C16_2 C55_2 C60_2 -91.4(15) . . . . ?
C17_2 C16_2 C55_2 C60_2 85.6(15) . . . . ?
C60_2 C55_2 C56_2 C57_2 -1(2) . . . . ?
C16_2 C55_2 C56_2 C57_2 178.6(14) . . . . ?
C55_2 C56_2 C57_2 C58_2 2(2) . . . . ?
C56_2 C57_2 C58_2 C59_2 -1(3) . . . . ?
C57_2 C58_2 C59_2 C60_2 1(3) . . . . ?
C58_2 C59_2 C60_2 C55_2 0(3) . . . . ?
C56_2 C55_2 C60_2 C59_2 1(2) . . . . ?
C16_2 C55_2 C60_2 C59_2 -179.2(13) . . . . ?
N3_1 Rh1_1 N5 N6 25.9(8) . . . . ?
N2_1 Rh1_1 N5 N6 -66.7(8) . . . . ?
N4_1 Rh1_1 N5 N6 113.6(8) . . . . ?
N1_1 Rh1_1 N5 N6 -153.8(8) . . . . ?
I1_1 Rh1_1 N5 N6 -137(7) . . . . ?
Rh1_1 N5 N6 Rh1_2 178.5(5) . . . . ?
N2_2 Rh1_2 N6 N5 -145.3(8) . . . . ?
N4_2 Rh1_2 N6 N5 33.6(8) . . . . ?
N3_2 Rh1_2 N6 N5 121.0(8) . . . . ?
N1_2 Rh1_2 N6 N5 -58.0(8) . . . . ?
I1_2 Rh1_2 N6 N5 -49(32) . . . . ?
